data_4106068
loop_
_publ_author_name
'Brandon Q. Mercado'
'Ning Chen'
'Antonio Rodr\'iguez-Fortea'
'Mary A. Mackey'
'Steven Stevenson'
'Luis Echegoyen'
'Josep M. Poblet'
'Marilyn M. Olmstead'
'Alan L. Balch'

_publ_section_title
;
 The Shape of the Sc2(\m2-S) Unit Trapped in C82: Crystallographic,
 Computational, and Electrochemical Studies of the Isomers,
 Sc2(\m2-S)@Cs(6)-C82 and Sc2(\m2-S)@C3v(8)-C82
;
_journal_name_full 'Journal of the American Chemical Society'
_journal_page_first 6752
_journal_page_last 6760
_journal_paper_doi 10.1021/ja200289w
_journal_volume 133
_journal_year 2011
_chemical_formula_moiety 'C82 Sc2 S, C36 H44 N4 Ni, 2(C6 H6)'
_chemical_formula_sum 'C130 H56 N4 Ni S Sc2'
_chemical_formula_weight 1854.48
_chemical_name_common Sc2S@Cs(6)-C82.Ni(OEP).2benzene
_chemical_name_systematic
; 
 ? 
;
_space_group_IT_number 2
_symmetry_cell_setting triclinic
_symmetry_space_group_name_Hall '-P 1'
_symmetry_space_group_name_H-M 'P -1'
_atom_sites_solution_hydrogens geom
_atom_sites_solution_primary direct
_atom_sites_solution_secondary difmap
_audit_creation_method SHELXL-97
_audit_update_record
;
2010-08-11 # Formatted by publCIF
;
_cell_angle_alpha 85.831(2)
_cell_angle_beta 89.630(2)
_cell_angle_gamma 88.845(2)
_cell_formula_units_Z 4
_cell_length_a 14.9420(5)
_cell_length_b 19.9180(8)
_cell_length_c 25.3474(9)
_cell_measurement_reflns_used 5306
_cell_measurement_temperature 100(2)
_cell_measurement_theta_max 36.6
_cell_measurement_theta_min 2.5
_cell_volume 7522.2(5)
_computing_cell_refinement 'SAINT (Bruker, 2009)'
_computing_data_collection 'Apex2 (Bruker, 2009)'
_computing_data_reduction 'SAINT (Bruker, 2009)'
_computing_molecular_graphics 'SHELXTL, XP (Sheldrick, 1997)'
_computing_publication_material 'SHELXL-97 (Sheldrick, 2008)'
_computing_structure_refinement 'SHELXL-97 (Sheldrick, 2008)'
_computing_structure_solution 'SHELXS-97 (Sheldrick, 2008)'
_diffrn_ambient_temperature 100(2)
_diffrn_measured_fraction_theta_full 0.981
_diffrn_measured_fraction_theta_max 0.981
_diffrn_measurement_device_type 'Bruker Apex II'
_diffrn_measurement_method '\w and \f'
_diffrn_radiation_monochromator 'silicon 111'
_diffrn_radiation_source 'Advanced Light Source station 11.3.1'
_diffrn_radiation_type synchrotron
_diffrn_radiation_wavelength 0.77490
_diffrn_reflns_av_R_equivalents 0.0703
_diffrn_reflns_av_sigmaI/netI 0.0553
_diffrn_reflns_limit_h_max 22
_diffrn_reflns_limit_h_min -22
_diffrn_reflns_limit_k_max 30
_diffrn_reflns_limit_k_min -30
_diffrn_reflns_limit_l_max 38
_diffrn_reflns_limit_l_min -38
_diffrn_reflns_number 159528
_diffrn_reflns_theta_full 36.60
_diffrn_reflns_theta_max 36.60
_diffrn_reflns_theta_min 2.00
_exptl_absorpt_coefficient_mu 0.523
_exptl_absorpt_correction_T_max 0.747
_exptl_absorpt_correction_T_min 0.641
_exptl_absorpt_correction_type multi-scan
_exptl_absorpt_process_details 'TWINABS (Sheldrick, 2003)'
_exptl_crystal_colour black
_exptl_crystal_density_diffrn 1.638
_exptl_crystal_description parallelepiped
_exptl_crystal_F_000 3800
_exptl_crystal_size_max 0.90
_exptl_crystal_size_mid 0.70
_exptl_crystal_size_min 0.15
_refine_diff_density_max 3.078
_refine_diff_density_min -1.529
_refine_diff_density_rms 0.158
_refine_ls_extinction_method none
_refine_ls_goodness_of_fit_ref 1.072
_refine_ls_hydrogen_treatment constr
_refine_ls_matrix_type full
_refine_ls_number_parameters 2523
_refine_ls_number_reflns 56317
_refine_ls_number_restraints 0
_refine_ls_restrained_S_all 1.072
_refine_ls_R_factor_all 0.0869
_refine_ls_R_factor_gt 0.0749
_refine_ls_shift/su_max 0.001
_refine_ls_shift/su_mean 0.000
_refine_ls_structure_factor_coef Fsqd
_refine_ls_weighting_details 'calc w=1/[\s^2^(Fo^2^)+(0.1317P)^2^+5.2214P] where P=(Fo^2^+2Fc^2^)/3'
_refine_ls_weighting_scheme calc
_refine_ls_wR_factor_gt 0.2027
_refine_ls_wR_factor_ref 0.2202
_reflns_number_gt 47544
_reflns_number_total 56317
_reflns_threshold_expression I>2\s(I)
_cod_data_source_file ja200289w_si_001.cif
_cod_data_source_block bqm54
_cod_database_code 4106068

loop_
_symmetry_equiv_pos_as_xyz
'x, y, z'
'-x, -y, -z'

loop_
_atom_site_label
_atom_site_type_symbol
_atom_site_fract_x
_atom_site_fract_y
_atom_site_fract_z
_atom_site_U_iso_or_equiv
_atom_site_adp_type
_atom_site_occupancy
_atom_site_symmetry_multiplicity
_atom_site_calc_flag
_atom_site_refinement_flags
_atom_site_disorder_assembly
_atom_site_disorder_group
Sc1 Sc 0.58177(3) 0.20830(3) 0.349495(19) 0.02587(10) Uani 1 1 d . . .
Sc2 Sc 0.35574(3) 0.12913(3) 0.30334(2) 0.02393(9) Uani 1 1 d . . .
S1 S 0.47789(5) 0.20162(4) 0.28082(3) 0.02917(13) Uani 1 1 d . . .
C1 C 0.3889(3) 0.2329(2) 0.15114(12) 0.0432(8) Uani 1 1 d . . .
C2 C 0.3435(2) 0.2852(2) 0.17891(15) 0.0439(8) Uani 1 1 d . . .
C3 C 0.2713(2) 0.2673(2) 0.21632(17) 0.0449(9) Uani 1 1 d . . .
C4 C 0.2455(2) 0.1989(2) 0.22263(16) 0.0456(9) Uani 1 1 d . . .
C5 C 0.2886(3) 0.1488(2) 0.19643(14) 0.0462(9) Uani 1 1 d . . .
C6 C 0.3619(3) 0.1624(2) 0.16089(12) 0.0467(9) Uani 1 1 d . . .
C7 C 0.4236(3) 0.1100(2) 0.15578(12) 0.0476(9) Uani 1 1 d . . .
C8 C 0.5171(3) 0.1242(2) 0.14563(13) 0.0488(10) Uani 1 1 d . . .
C9 C 0.5428(3) 0.1891(2) 0.13440(12) 0.0430(8) Uani 1 1 d . . .
C10 C 0.4777(3) 0.2437(2) 0.13331(11) 0.0405(7) Uani 1 1 d . . .
C11 C 0.5255(2) 0.30275(18) 0.14464(11) 0.0358(6) Uani 1 1 d . . .
C12 C 0.4819(2) 0.35238(16) 0.17101(13) 0.0360(6) Uani 1 1 d . . .
C13 C 0.3903(2) 0.34427(19) 0.18646(15) 0.0412(8) Uani 1 1 d . . .
C14 C 0.3784(2) 0.37828(17) 0.23435(17) 0.0407(7) Uani 1 1 d . . .
C15 C 0.3130(2) 0.35921(17) 0.27048(19) 0.0453(9) Uani 1 1 d . . .
C16 C 0.2545(2) 0.3055(2) 0.25952(19) 0.0458(9) Uani 1 1 d . . .
C17 C 0.2251(2) 0.27520(18) 0.30989(19) 0.0454(9) Uani 1 1 d . . .
C18 C 0.20625(18) 0.20591(19) 0.31747(18) 0.0423(8) Uani 1 1 d . . .
C19 C 0.20858(19) 0.1685(2) 0.27173(17) 0.0426(8) Uani 1 1 d . . .
C20 C 0.2253(2) 0.0970(2) 0.27264(15) 0.0422(8) Uani 1 1 d . . .
C21 C 0.2814(3) 0.0847(2) 0.22745(15) 0.0474(9) Uani 1 1 d . . .
C22 C 0.3536(3) 0.03678(19) 0.22802(14) 0.0436(8) Uani 1 1 d . . .
C23 C 0.4216(3) 0.0491(2) 0.18980(14) 0.0487(10) Uani 1 1 d . . .
C24 C 0.5134(3) 0.02825(18) 0.20158(16) 0.0506(10) Uani 1 1 d . . .
C25 C 0.5720(3) 0.07813(19) 0.17705(16) 0.0485(10) Uani 1 1 d . . .
C26 C 0.6477(3) 0.09998(16) 0.20405(16) 0.0432(8) Uani 1 1 d . . .
C27 C 0.6753(2) 0.17006(17) 0.19285(14) 0.0374(7) Uani 1 1 d . . .
C28 C 0.6260(2) 0.21086(17) 0.15528(12) 0.0364(6) Uani 1 1 d . . .
C29 C 0.6162(2) 0.28255(16) 0.15821(11) 0.0323(6) Uani 1 1 d . . .
C30 C 0.65991(19) 0.31340(15) 0.19744(11) 0.0297(5) Uani 1 1 d . . .
C31 C 0.61488(19) 0.36596(14) 0.22495(12) 0.0289(5) Uani 1 1 d . . .
C32 C 0.5279(2) 0.38513(14) 0.21237(13) 0.0326(6) Uani 1 1 d . . .
C33 C 0.4638(2) 0.39703(14) 0.25326(14) 0.0351(6) Uani 1 1 d . . .
C34 C 0.4865(2) 0.38767(13) 0.30792(14) 0.0353(6) Uani 1 1 d . . .
C35 C 0.4148(3) 0.36760(15) 0.34543(15) 0.0407(8) Uani 1 1 d . . .
C36 C 0.3285(2) 0.35855(16) 0.32509(18) 0.0447(9) Uani 1 1 d . . .
C37 C 0.2689(2) 0.30965(17) 0.34973(19) 0.0475(10) Uani 1 1 d . . .
C38 C 0.2914(3) 0.27534(18) 0.39724(17) 0.0462(9) Uani 1 1 d . . .
C39 C 0.2701(2) 0.20538(17) 0.40761(15) 0.0377(7) Uani 1 1 d . . .
C40 C 0.22822(19) 0.17015(17) 0.36829(15) 0.0358(6) Uani 1 1 d . . .
C41 C 0.24773(18) 0.09813(15) 0.36935(13) 0.0317(5) Uani 1 1 d . . .
C42 C 0.2439(2) 0.06036(16) 0.32254(14) 0.0345(6) Uani 1 1 d . . .
C43 C 0.3207(2) 0.01446(15) 0.32479(13) 0.0325(6) Uani 1 1 d . . .
C44 C 0.3761(3) 0.00031(15) 0.27882(14) 0.0391(7) Uani 1 1 d . . .
C45 C 0.4657(3) -0.01979(15) 0.28858(16) 0.0407(7) Uani 1 1 d . . .
C46 C 0.5345(3) -0.00369(15) 0.24966(18) 0.0483(10) Uani 1 1 d . . .
C47 C 0.6141(3) 0.01255(16) 0.27582(19) 0.0491(10) Uani 1 1 d . . .
C48 C 0.6696(3) 0.06484(17) 0.25482(18) 0.0453(9) Uani 1 1 d . . .
C49 C 0.7182(2) 0.09840(19) 0.29199(18) 0.0457(9) Uani 1 1 d . . .
C50 C 0.74385(18) 0.16676(19) 0.28186(16) 0.0396(8) Uani 1 1 d . . .
C51 C 0.72337(18) 0.20318(16) 0.23251(14) 0.0347(6) Uani 1 1 d . . .
C52 C 0.71499(17) 0.27436(15) 0.23481(12) 0.0297(5) Uani 1 1 d . . .
C53 C 0.70806(19) 0.30505(17) 0.28425(12) 0.0325(6) Uani 1 1 d . . .
C54 C 0.6414(2) 0.35950(15) 0.27908(12) 0.0317(5) Uani 1 1 d . . .
C55 C 0.5795(2) 0.36948(16) 0.32023(13) 0.0352(6) Uani 1 1 d . . .
C56 C 0.5995(3) 0.33312(19) 0.36992(13) 0.0426(8) Uani 1 1 d . . .
C57 C 0.5282(3) 0.31399(18) 0.40600(12) 0.0423(8) Uani 1 1 d . . .
C58 C 0.4376(3) 0.33076(17) 0.39505(15) 0.0451(9) Uani 1 1 d . . .
C59 C 0.3745(3) 0.28707(17) 0.42103(14) 0.0452(9) Uani 1 1 d . . .
C60 C 0.4031(3) 0.22646(19) 0.45051(13) 0.0413(8) Uani 1 1 d . . .
C61 C 0.3382(2) 0.17526(17) 0.44233(12) 0.0368(7) Uani 1 1 d . . .
C62 C 0.3664(2) 0.10743(16) 0.43928(11) 0.0314(5) Uani 1 1 d . . .
C63 C 0.31978(18) 0.07028(14) 0.40213(11) 0.0278(5) Uani 1 1 d . . .
C64 C 0.36469(19) 0.01941(13) 0.37450(12) 0.0282(5) Uani 1 1 d . . .
C65 C 0.4574(2) 0.00292(14) 0.38358(13) 0.0328(6) Uani 1 1 d . . .
C66 C 0.5070(2) -0.01854(14) 0.33998(16) 0.0383(7) Uani 1 1 d . . .
C67 C 0.5986(2) 0.00104(16) 0.33246(18) 0.0440(9) Uani 1 1 d . . .
C68 C 0.6407(2) 0.03981(19) 0.36830(17) 0.0455(9) Uani 1 1 d . . .
C69 C 0.7048(2) 0.0877(2) 0.34818(18) 0.0475(10) Uani 1 1 d . . .
C70 C 0.7208(2) 0.1485(2) 0.37301(17) 0.0493(11) Uani 1 1 d . . .
C71 C 0.74624(18) 0.1981(2) 0.33064(16) 0.0441(9) Uani 1 1 d . . .
C72 C 0.7238(2) 0.2680(2) 0.33318(13) 0.0392(7) Uani 1 1 d . . .
C73 C 0.6742(2) 0.2877(2) 0.37934(13) 0.0420(8) Uani 1 1 d . . .
C74 C 0.6491(3) 0.2379(2) 0.42233(13) 0.0498(11) Uani 1 1 d . . .
C75 C 0.5587(3) 0.2555(2) 0.43739(11) 0.0451(9) Uani 1 1 d . . .
C76 C 0.4936(3) 0.2080(2) 0.45769(10) 0.0430(8) Uani 1 1 d . . .
C77 C 0.5198(3) 0.1395(2) 0.45942(11) 0.0426(8) Uani 1 1 d . . .
C78 C 0.4566(2) 0.08855(18) 0.45001(11) 0.0358(6) Uani 1 1 d . . .
C79 C 0.5021(2) 0.03704(17) 0.42271(12) 0.0353(6) Uani 1 1 d . . .
C80 C 0.5933(2) 0.0562(2) 0.41466(15) 0.0432(8) Uani 1 1 d . . .
C81 C 0.6055(2) 0.1191(2) 0.43766(13) 0.0452(9) Uani 1 1 d . . .
C82 C 0.6711(2) 0.1673(2) 0.41912(15) 0.0507(11) Uani 1 1 d . . .
Sc3 Sc 0.11196(4) 0.25501(3) 0.82153(2) 0.01995(11) Uani 0.8264(16) 1 d P A 1
Sc4 Sc -0.10331(3) 0.19057(3) 0.74849(2) 0.02000(11) Uani 0.8264(16) 1 d P A 1
S2A S 0.01543(5) 0.16539(4) 0.80943(3) 0.02716(16) Uani 0.8264(16) 1 d P A 1
Sc5 Sc 0.1384(2) 0.12677(19) 0.80605(15) 0.0345(7) Uani 0.1736(16) 1 d P A 2
Sc6 Sc -0.0922(2) 0.2082(2) 0.85052(15) 0.0375(8) Uani 0.1736(16) 1 d P A 2
S2B S 0.0146(3) 0.2011(2) 0.78277(15) 0.0324(9) Uani 0.1736(16) 1 d P A 2
C101 C -0.1171(2) 0.03137(15) 0.86692(13) 0.0331(6) Uani 1 1 d . A .
C102 C -0.0637(2) -0.00178(14) 0.82711(13) 0.0327(6) Uani 1 1 d . . .
C103 C -0.0854(2) 0.01149(14) 0.77088(13) 0.0321(5) Uani 1 1 d . A .
C104 C -0.15931(19) 0.05565(15) 0.75657(13) 0.0320(5) Uani 1 1 d . . .
C105 C -0.21140(18) 0.08734(16) 0.79509(14) 0.0329(6) Uani 1 1 d . A .
C106 C -0.1910(2) 0.07769(16) 0.85000(13) 0.0335(6) Uani 1 1 d . . .
C107 C -0.21507(19) 0.13094(19) 0.88027(14) 0.0373(7) Uani 1 1 d . A .
C108 C -0.1627(2) 0.14524(19) 0.92564(12) 0.0375(6) Uani 1 1 d . . .
C109 C -0.0954(2) 0.10162(18) 0.94275(12) 0.0365(6) Uani 1 1 d . A .
C110 C -0.0765(2) 0.04184(16) 0.91570(12) 0.0346(6) Uani 1 1 d . . .
C111 C 0.0161(2) 0.02439(15) 0.92613(11) 0.0331(6) Uani 1 1 d . A .
C112 C 0.0661(2) -0.00668(14) 0.88826(12) 0.0311(5) Uani 1 1 d . . .
C113 C 0.0248(2) -0.02146(13) 0.83963(12) 0.0315(5) Uani 1 1 d . A .
C114 C 0.0961(2) -0.01738(14) 0.79967(13) 0.0303(5) Uani 1 1 d . . .
C115 C 0.0746(2) -0.00228(14) 0.74763(13) 0.0314(5) Uani 1 1 d . A .
C116 C -0.0181(2) 0.00756(14) 0.73278(13) 0.0318(5) Uani 1 1 d . . .
C117 C -0.0170(2) 0.05247(16) 0.68462(12) 0.0334(6) Uani 1 1 d . A .
C118 C -0.0871(2) 0.09932(16) 0.67269(11) 0.0328(6) Uani 1 1 d . . .
C119 C -0.1641(2) 0.09608(15) 0.70754(12) 0.0319(5) Uani 1 1 d . A .
C120 C -0.22660(19) 0.15115(16) 0.71507(13) 0.0329(6) Uani 1 1 d . . .
C121 C -0.24996(18) 0.14899(17) 0.77135(13) 0.0331(6) Uani 1 1 d . A .
C122 C -0.25919(17) 0.20557(17) 0.80135(14) 0.0342(6) Uani 1 1 d . . .
C123 C -0.24606(18) 0.19492(18) 0.85620(14) 0.0351(6) Uani 1 1 d . A .
C124 C -0.2088(2) 0.24650(19) 0.88590(13) 0.0363(6) Uani 1 1 d . . .
C125 C -0.1528(2) 0.21652(18) 0.92646(12) 0.0353(6) Uani 1 1 d . A .
C126 C -0.0694(2) 0.24389(16) 0.93843(10) 0.0306(5) Uani 1 1 d . . .
C127 C 0.0038(2) 0.19749(16) 0.95694(10) 0.0320(5) Uani 1 1 d . A .
C128 C -0.0142(2) 0.12757(17) 0.96199(10) 0.0342(6) Uani 1 1 d . . .
C129 C 0.0541(2) 0.07728(17) 0.95452(11) 0.0342(6) Uani 1 1 d . A .
C130 C 0.1413(2) 0.09608(15) 0.94390(10) 0.0311(5) Uani 1 1 d . . .
C131 C 0.1932(2) 0.06337(14) 0.90447(11) 0.0294(5) Uani 1 1 d . A .
C132 C 0.1569(2) 0.01357(14) 0.87693(12) 0.0298(5) Uani 1 1 d . A .
C133 C 0.17432(17) 0.01105(12) 0.82155(11) 0.0244(4) Uani 1 1 d . A .
C134 C 0.22350(18) 0.06148(14) 0.79181(12) 0.0282(5) Uani 1 1 d . . .
C135 C 0.20197(19) 0.07687(15) 0.73533(11) 0.0289(5) Uani 1 1 d . A .
C136 C 0.1316(2) 0.04066(14) 0.71506(13) 0.0319(5) Uani 1 1 d . . .
C137 C 0.0737(2) 0.07021(16) 0.67365(12) 0.0333(6) Uani 1 1 d . A .
C138 C 0.0922(2) 0.13232(17) 0.64976(10) 0.0322(6) Uani 1 1 d . . .
C139 C 0.0217(2) 0.18085(16) 0.63449(10) 0.0331(6) Uani 1 1 d . A .
C140 C -0.0683(2) 0.16573(17) 0.64644(11) 0.0330(6) Uani 1 1 d . A .
C141 C -0.12767(19) 0.22141(14) 0.65580(10) 0.0271(5) Uani 1 1 d . . .
C142 C -0.2083(2) 0.21611(16) 0.68867(12) 0.0318(5) Uani 1 1 d . A .
C143 C -0.21308(17) 0.27497(15) 0.72061(13) 0.0298(5) Uani 1 1 d . . .
C144 C -0.23865(18) 0.27205(16) 0.77476(13) 0.0311(5) Uani 1 1 d . A .
C145 C -0.20442(19) 0.32113(16) 0.80475(13) 0.0325(5) Uani 1 1 d . . .
C146 C -0.1885(2) 0.30772(17) 0.86118(13) 0.0339(6) Uani 1 1 d . A .
C147 C -0.1090(2) 0.33930(14) 0.87468(11) 0.0295(5) Uani 1 1 d . . .
C148 C -0.0478(2) 0.30795(15) 0.91084(10) 0.0289(5) Uani 1 1 d . A .
C149 C 0.0438(2) 0.32391(14) 0.90247(11) 0.0293(5) Uani 1 1 d . . .
C150 C 0.1147(2) 0.28003(15) 0.92077(11) 0.0309(5) Uani 1 1 d . A .
C151 C 0.0968(2) 0.21559(15) 0.94746(11) 0.0307(5) Uani 1 1 d . . .
C152 C 0.1635(2) 0.16576(15) 0.94147(11) 0.0307(5) Uani 1 1 d . A .
C153 C 0.2344(2) 0.17577(17) 0.90155(13) 0.0335(6) Uani 1 1 d . . .
C154 C 0.24865(17) 0.11178(16) 0.87647(11) 0.0292(5) Uani 1 1 d . A .
C155 C 0.26415(17) 0.11201(15) 0.82133(12) 0.0297(5) Uani 1 1 d . A .
C156 C 0.28293(16) 0.17534(15) 0.79366(13) 0.0295(5) Uani 1 1 d . . .
C157 C 0.26166(17) 0.19076(16) 0.73941(12) 0.0297(5) Uani 1 1 d . A .
C158 C 0.22022(18) 0.14261(15) 0.70932(12) 0.0296(5) Uani 1 1 d . . .
C159 C 0.1667(2) 0.16822(16) 0.66637(11) 0.0318(5) Uani 1 1 d . A .
C160 C 0.1462(2) 0.23948(16) 0.65790(11) 0.0325(6) Uani 1 1 d . . .
C161 C 0.0561(2) 0.24783(16) 0.63841(10) 0.0321(5) Uani 1 1 d . A .
C162 C 0.0010(2) 0.30162(15) 0.65353(10) 0.0298(5) Uani 1 1 d . . .
C163 C -0.0921(2) 0.28730(14) 0.66225(10) 0.0278(5) Uani 1 1 d . A .
C164 C -0.14427(19) 0.31922(14) 0.70092(11) 0.0267(5) Uani 1 1 d . A .
C165 C -0.10522(19) 0.36728(13) 0.73311(11) 0.0263(4) Uani 1 1 d . . .
C166 C -0.13825(19) 0.36812(13) 0.78516(11) 0.0267(5) Uani 1 1 d . A .
C167 C -0.0796(2) 0.37901(14) 0.82811(12) 0.0302(5) Uani 1 1 d . A .
C168 C 0.0122(2) 0.39115(13) 0.81828(12) 0.0284(5) Uani 1 1 d . . .
C169 C 0.0748(2) 0.36600(13) 0.85810(12) 0.0286(5) Uani 1 1 d . A .
C170 C 0.1675(2) 0.35016(14) 0.84794(14) 0.0332(6) Uani 1 1 d . . .
C171 C 0.1941(2) 0.29446(16) 0.88753(14) 0.0351(6) Uani 1 1 d . A .
C172 C 0.24895(19) 0.23863(16) 0.87374(13) 0.0320(5) Uani 1 1 d . A .
C173 C 0.27733(18) 0.23785(17) 0.82008(13) 0.0323(6) Uani 1 1 d . A .
C174 C 0.25217(18) 0.29211(16) 0.78009(13) 0.0318(5) Uani 1 1 d . . .
C175 C 0.24264(18) 0.26139(15) 0.73063(12) 0.0299(5) Uani 1 1 d . A .
C176 C 0.1815(2) 0.28619(16) 0.69122(12) 0.0316(5) Uani 1 1 d . A .
C177 C 0.1281(2) 0.34388(15) 0.70235(12) 0.0311(5) Uani 1 1 d . . .
C178 C 0.0385(2) 0.35167(14) 0.68338(11) 0.0296(5) Uani 1 1 d . A .
C179 C -0.0138(2) 0.38407(13) 0.72264(11) 0.0281(5) Uani 1 1 d . A .
C180 C 0.0442(2) 0.39620(12) 0.76543(12) 0.0286(5) Uani 1 1 d . A .
C181 C 0.13328(19) 0.37157(14) 0.75314(13) 0.0302(5) Uani 1 1 d . A .
C182 C 0.1961(2) 0.34804(15) 0.79303(14) 0.0333(6) Uani 1 1 d . A .
Ni1 Ni -0.001490(16) 0.418679(13) 0.981841(9) 0.01147(5) Uani 1 1 d . . .
N1 N 0.00473(11) 0.49000(9) 0.92441(6) 0.0124(3) Uani 1 1 d . . .
N2 N 0.13079(11) 0.41276(9) 0.98380(7) 0.0122(3) Uani 1 1 d . . .
N3 N -0.00762(11) 0.34325(9) 1.03578(6) 0.0129(3) Uani 1 1 d . . .
N4 N -0.13345(11) 0.42152(9) 0.97716(7) 0.0127(3) Uani 1 1 d . . .
C201 C -0.06498(13) 0.52130(10) 0.89590(8) 0.0129(3) Uani 1 1 d . . .
C202 C -0.03283(13) 0.56742(10) 0.85402(8) 0.0142(3) Uani 1 1 d . . .
C203 C 0.05850(13) 0.56547(10) 0.85720(8) 0.0143(3) Uani 1 1 d . . .
C204 C 0.08067(12) 0.51744(10) 0.90088(7) 0.0129(3) Uani 1 1 d . . .
C205 C 0.16749(13) 0.50034(10) 0.91530(8) 0.0139(3) Uani 1 1 d . . .
H205 H 0.2144 0.5246 0.8977 0.017 Uiso 1 1 calc R . .
C206 C 0.19054(13) 0.45052(10) 0.95346(8) 0.0136(3) Uani 1 1 d . . .
C207 C 0.28200(13) 0.42942(11) 0.96527(8) 0.0157(3) Uani 1 1 d . . .
C208 C 0.27742(13) 0.37777(11) 1.00321(8) 0.0154(3) Uani 1 1 d . . .
C209 C 0.18362(13) 0.36824(10) 1.01484(8) 0.0136(3) Uani 1 1 d . . .
C210 C 0.15183(13) 0.31951(11) 1.05112(8) 0.0150(3) Uani 1 1 d . . .
H210 H 0.1944 0.2927 1.0713 0.018 Uiso 1 1 calc R . .
C211 C 0.06233(13) 0.30697(10) 1.06016(8) 0.0140(3) Uani 1 1 d . . .
C212 C 0.03024(14) 0.25240(11) 1.09573(8) 0.0156(3) Uani 1 1 d . . .
C213 C -0.06119(14) 0.25637(11) 1.09375(8) 0.0155(3) Uani 1 1 d . . .
C214 C -0.08345(13) 0.31296(10) 1.05712(8) 0.0137(3) Uani 1 1 d . . .
C215 C -0.17020(13) 0.33226(11) 1.04425(8) 0.0153(3) Uani 1 1 d . . .
H215 H -0.2173 0.3095 1.0630 0.018 Uiso 1 1 calc R . .
C216 C -0.19323(13) 0.38213(11) 1.00617(8) 0.0142(3) Uani 1 1 d . . .
C217 C -0.28473(13) 0.39838(11) 0.99048(8) 0.0165(3) Uani 1 1 d . . .
C218 C -0.28010(13) 0.44848(11) 0.95087(8) 0.0159(3) Uani 1 1 d . . .
C219 C -0.18604(13) 0.46215(11) 0.94310(8) 0.0141(3) Uani 1 1 d . . .
C220 C -0.15460(13) 0.50913(10) 0.90530(8) 0.0146(3) Uani 1 1 d . . .
H220 H -0.1973 0.5348 0.8843 0.017 Uiso 1 1 calc R . .
C221 C -0.08972(15) 0.60429(11) 0.81238(8) 0.0179(3) Uani 1 1 d . . .
H22D H -0.0597 0.6462 0.7993 0.021 Uiso 1 1 calc R . .
H22E H -0.1479 0.6170 0.8282 0.021 Uiso 1 1 calc R . .
C222 C -0.10625(19) 0.56115(14) 0.76582(10) 0.0269(5) Uani 1 1 d . . .
H22F H -0.1354 0.5888 0.7371 0.040 Uiso 1 1 calc R . .
H22G H -0.1450 0.5237 0.7774 0.040 Uiso 1 1 calc R . .
H22H H -0.0490 0.5433 0.7532 0.040 Uiso 1 1 calc R . .
C223 C 0.12572(14) 0.60004(11) 0.82113(8) 0.0172(3) Uani 1 1 d . . .
H22I H 0.1751 0.6161 0.8425 0.021 Uiso 1 1 calc R . .
H22J H 0.0969 0.6398 0.8020 0.021 Uiso 1 1 calc R . .
C224 C 0.16416(17) 0.55313(13) 0.78082(9) 0.0238(4) Uani 1 1 d . . .
H22K H 0.2039 0.5785 0.7562 0.036 Uiso 1 1 calc R . .
H22L H 0.1151 0.5349 0.7612 0.036 Uiso 1 1 calc R . .
H22M H 0.1980 0.5161 0.7994 0.036 Uiso 1 1 calc R . .
C225 C 0.36318(14) 0.45850(13) 0.93761(9) 0.0203(4) Uani 1 1 d . . .
H22N H 0.4166 0.4469 0.9596 0.024 Uiso 1 1 calc R . .
H22O H 0.3566 0.5082 0.9342 0.024 Uiso 1 1 calc R . .
C226 C 0.37815(18) 0.43297(17) 0.88245(11) 0.0306(5) Uani 1 1 d . . .
H22P H 0.4323 0.4530 0.8666 0.046 Uiso 1 1 calc R . .
H22Q H 0.3265 0.4458 0.8600 0.046 Uiso 1 1 calc R . .
H22R H 0.3852 0.3838 0.8856 0.046 Uiso 1 1 calc R . .
C227 C 0.35249(14) 0.33481(12) 1.02762(9) 0.0192(4) Uani 1 1 d . . .
H22S H 0.3409 0.3266 1.0660 0.023 Uiso 1 1 calc R . .
H22T H 0.4092 0.3595 1.0232 0.023 Uiso 1 1 calc R . .
C228 C 0.36315(16) 0.26693(14) 1.00296(11) 0.0257(4) Uani 1 1 d . . .
H22U H 0.4114 0.2404 1.0209 0.039 Uiso 1 1 calc R . .
H22V H 0.3778 0.2747 0.9653 0.039 Uiso 1 1 calc R . .
H22W H 0.3070 0.2424 1.0069 0.039 Uiso 1 1 calc R . .
C229 C 0.08923(15) 0.20101(11) 1.12519(8) 0.0184(4) Uani 1 1 d . . .
H22X H 0.0543 0.1782 1.1543 0.022 Uiso 1 1 calc R . .
H22Y H 0.1392 0.2242 1.1412 0.022 Uiso 1 1 calc R . .
C230 C 0.12788(16) 0.14783(12) 1.09008(9) 0.0222(4) Uani 1 1 d . . .
H23A H 0.1682 0.1171 1.1110 0.033 Uiso 1 1 calc R . .
H23B H 0.1612 0.1701 1.0605 0.033 Uiso 1 1 calc R . .
H23C H 0.0790 0.1223 1.0763 0.033 Uiso 1 1 calc R . .
C231 C -0.12811(15) 0.20988(12) 1.11995(9) 0.0195(4) Uani 1 1 d . . .
H23D H -0.1773 0.2369 1.1348 0.023 Uiso 1 1 calc R . .
H23E H -0.0990 0.1830 1.1497 0.023 Uiso 1 1 calc R . .
C232 C -0.16755(17) 0.16204(12) 1.08197(10) 0.0233(4) Uani 1 1 d . . .
H23F H -0.2118 0.1335 1.1008 0.035 Uiso 1 1 calc R . .
H23G H -0.1196 0.1337 1.0684 0.035 Uiso 1 1 calc R . .
H23H H -0.1965 0.1883 1.0524 0.035 Uiso 1 1 calc R . .
C233 C -0.36555(14) 0.36301(13) 1.01340(10) 0.0228(4) Uani 1 1 d . . .
H23I H -0.4197 0.3906 1.0040 0.027 Uiso 1 1 calc R . .
H23J H -0.3607 0.3590 1.0524 0.027 Uiso 1 1 calc R . .
C234 C -0.37637(19) 0.29273(16) 0.99378(13) 0.0320(5) Uani 1 1 d . . .
H23K H -0.4300 0.2722 1.0098 0.048 Uiso 1 1 calc R . .
H23L H -0.3237 0.2647 1.0037 0.048 Uiso 1 1 calc R . .
H23M H -0.3824 0.2964 0.9552 0.048 Uiso 1 1 calc R . .
C235 C -0.35420(14) 0.48331(12) 0.91897(9) 0.0194(4) Uani 1 1 d . . .
H23N H -0.3433 0.5323 0.9156 0.023 Uiso 1 1 calc R . .
H23O H -0.4116 0.4762 0.9381 0.023 Uiso 1 1 calc R . .
C236 C -0.36226(17) 0.45796(15) 0.86351(10) 0.0265(5) Uani 1 1 d . . .
H23P H -0.4109 0.4827 0.8444 0.040 Uiso 1 1 calc R . .
H23Q H -0.3752 0.4098 0.8665 0.040 Uiso 1 1 calc R . .
H23R H -0.3059 0.4652 0.8442 0.040 Uiso 1 1 calc R . .
Ni2 Ni 0.496418(16) 0.416726(13) 0.482625(9) 0.01141(5) Uani 1 1 d . . .
N5 N 0.49607(11) 0.48810(9) 0.42509(6) 0.0124(3) Uani 1 1 d . . .
N6 N 0.62859(11) 0.41070(9) 0.47858(7) 0.0124(3) Uani 1 1 d . . .
N7 N 0.49643(11) 0.34143(9) 0.53671(6) 0.0131(3) Uani 1 1 d . . .
N8 N 0.36414(11) 0.41974(9) 0.48438(7) 0.0125(3) Uani 1 1 d . . .
C237 C 0.44947(13) 0.56730(10) 0.35790(8) 0.0146(3) Uani 1 1 d . . .
C238 C 0.54105(13) 0.56414(10) 0.35579(8) 0.0140(3) Uani 1 1 d . . .
C239 C 0.56867(13) 0.51525(10) 0.39771(7) 0.0134(3) Uani 1 1 d . . .
C240 C 0.65677(13) 0.49711(10) 0.40736(8) 0.0141(3) Uani 1 1 d . . .
H240 H 0.7014 0.5202 0.3867 0.017 Uiso 1 1 calc R . .
C241 C 0.68463(13) 0.44788(10) 0.44485(8) 0.0138(3) Uani 1 1 d . . .
C242 C 0.77743(13) 0.42729(11) 0.45304(8) 0.0155(3) Uani 1 1 d . . .
C243 C 0.77752(13) 0.37719(11) 0.49276(8) 0.0158(3) Uani 1 1 d . . .
C244 C 0.68506(13) 0.36788(11) 0.50823(8) 0.0145(3) Uani 1 1 d . . .
C245 C 0.65760(13) 0.31988(11) 0.54665(8) 0.0155(3) Uani 1 1 d . . .
H245 H 0.7024 0.2945 0.5661 0.019 Uiso 1 1 calc R . .
C246 C 0.56942(13) 0.30643(11) 0.55858(8) 0.0149(3) Uani 1 1 d . . .
C247 C 0.54253(14) 0.25076(11) 0.59454(8) 0.0173(3) Uani 1 1 d . . .
C248 C 0.45104(14) 0.25231(11) 0.59549(8) 0.0168(3) Uani 1 1 d . . .
C249 C 0.42367(13) 0.30935(10) 0.56022(8) 0.0145(3) Uani 1 1 d . . .
C250 C 0.33540(13) 0.32785(11) 0.55124(8) 0.0151(3) Uani 1 1 d . . .
H250 H 0.2907 0.3037 0.5710 0.018 Uiso 1 1 calc R . .
C251 C 0.30814(13) 0.37932(10) 0.51534(8) 0.0138(3) Uani 1 1 d . . .
C252 C 0.21480(13) 0.39609(11) 0.50392(8) 0.0161(3) Uani 1 1 d . . .
C253 C 0.21452(13) 0.44751(11) 0.46549(8) 0.0161(3) Uani 1 1 d . . .
C254 C 0.30781(13) 0.46112(10) 0.45344(8) 0.0134(3) Uani 1 1 d . . .
C255 C 0.33476(13) 0.50866(10) 0.41463(8) 0.0141(3) Uani 1 1 d . . .
H255 H 0.2898 0.5351 0.3961 0.017 Uiso 1 1 calc R . .
C256 C 0.42304(13) 0.52030(10) 0.40096(8) 0.0131(3) Uani 1 1 d . . .
C257 C 0.38580(15) 0.60586(11) 0.32141(8) 0.0184(3) Uani 1 1 d . . .
H25D H 0.4165 0.6453 0.3042 0.022 Uiso 1 1 calc R . .
H25E H 0.3348 0.6227 0.3421 0.022 Uiso 1 1 calc R . .
C258 C 0.35052(19) 0.56262(14) 0.27891(10) 0.0271(5) Uani 1 1 d . . .
H25F H 0.3091 0.5896 0.2558 0.041 Uiso 1 1 calc R . .
H25G H 0.3191 0.5240 0.2958 0.041 Uiso 1 1 calc R . .
H25H H 0.4008 0.5465 0.2579 0.041 Uiso 1 1 calc R . .
C259 C 0.60219(14) 0.59903(11) 0.31601(8) 0.0177(3) Uani 1 1 d . . .
H25I H 0.6577 0.6113 0.3338 0.021 Uiso 1 1 calc R . .
H25J H 0.5727 0.6411 0.3011 0.021 Uiso 1 1 calc R . .
C260 C 0.62633(19) 0.55430(14) 0.27099(10) 0.0272(5) Uani 1 1 d . . .
H26C H 0.6637 0.5795 0.2448 0.041 Uiso 1 1 calc R . .
H26D H 0.5714 0.5408 0.2541 0.041 Uiso 1 1 calc R . .
H26E H 0.6593 0.5141 0.2853 0.041 Uiso 1 1 calc R . .
C261 C 0.85429(14) 0.45587(13) 0.42104(9) 0.0201(4) Uani 1 1 d . . .
H26F H 0.9109 0.4432 0.4396 0.024 Uiso 1 1 calc R . .
H26G H 0.8487 0.5056 0.4184 0.024 Uiso 1 1 calc R . .
C262 C 0.85868(17) 0.43129(16) 0.36536(10) 0.0279(5) Uani 1 1 d . . .
H26H H 0.9076 0.4536 0.3455 0.042 Uiso 1 1 calc R . .
H26I H 0.8019 0.4421 0.3472 0.042 Uiso 1 1 calc R . .
H26J H 0.8693 0.3825 0.3676 0.042 Uiso 1 1 calc R . .
C263 C 0.85507(15) 0.33546(13) 0.51568(10) 0.0221(4) Uani 1 1 d . . .
H26K H 0.8493 0.3315 0.5547 0.027 Uiso 1 1 calc R . .
H26L H 0.9114 0.3591 0.5066 0.027 Uiso 1 1 calc R . .
C264 C 0.86091(17) 0.26481(14) 0.49569(12) 0.0282(5) Uani 1 1 d . . .
H26M H 0.9115 0.2398 0.5126 0.042 Uiso 1 1 calc R . .
H26N H 0.8696 0.2683 0.4572 0.042 Uiso 1 1 calc R . .
H26O H 0.8053 0.2411 0.5045 0.042 Uiso 1 1 calc R . .
C265 C 0.60537(16) 0.20068(13) 0.62204(9) 0.0223(4) Uani 1 1 d . . .
H26P H 0.5722 0.1745 0.6503 0.027 Uiso 1 1 calc R . .
H26Q H 0.6530 0.2252 0.6391 0.027 Uiso 1 1 calc R . .
C266 C 0.64908(17) 0.15171(13) 0.58517(11) 0.0255(4) Uani 1 1 d . . .
H26R H 0.6933 0.1230 0.6049 0.038 Uiso 1 1 calc R . .
H26S H 0.6789 0.1772 0.5558 0.038 Uiso 1 1 calc R . .
H26T H 0.6031 0.1236 0.5712 0.038 Uiso 1 1 calc R . .
C267 C 0.38904(15) 0.20290(12) 0.62296(8) 0.0197(4) Uani 1 1 d . . .
H26U H 0.3365 0.2275 0.6365 0.024 Uiso 1 1 calc R . .
H26V H 0.4202 0.1796 0.6536 0.024 Uiso 1 1 calc R . .
C268 C 0.35681(17) 0.15053(13) 0.58667(10) 0.0241(4) Uani 1 1 d . . .
H26W H 0.3179 0.1187 0.6067 0.036 Uiso 1 1 calc R . .
H26X H 0.4085 0.1261 0.5729 0.036 Uiso 1 1 calc R . .
H26Y H 0.3233 0.1731 0.5571 0.036 Uiso 1 1 calc R . .
C269 C 0.13661(14) 0.35929(13) 0.52880(9) 0.0210(4) Uani 1 1 d . . .
H26Z H 0.0823 0.3884 0.5247 0.025 Uiso 1 1 calc R . .
H27A H 0.1478 0.3502 0.5671 0.025 Uiso 1 1 calc R . .
C270 C 0.11977(18) 0.29276(15) 0.50444(11) 0.0284(5) Uani 1 1 d . . .
H27B H 0.0694 0.2702 0.5227 0.043 Uiso 1 1 calc R . .
H27C H 0.1735 0.2638 0.5081 0.043 Uiso 1 1 calc R . .
H27D H 0.1056 0.3016 0.4669 0.043 Uiso 1 1 calc R . .
C271 C 0.13629(14) 0.48296(13) 0.43771(9) 0.0207(4) Uani 1 1 d . . .
H27E H 0.1485 0.5317 0.4329 0.025 Uiso 1 1 calc R . .
H27F H 0.0824 0.4774 0.4604 0.025 Uiso 1 1 calc R . .
C272 C 0.11663(18) 0.45697(17) 0.38372(11) 0.0312(5) Uani 1 1 d . . .
H27G H 0.0662 0.4827 0.3674 0.047 Uiso 1 1 calc R . .
H27H H 0.1015 0.4093 0.3883 0.047 Uiso 1 1 calc R . .
H27I H 0.1696 0.4623 0.3609 0.047 Uiso 1 1 calc R . .
C273 C 0.3439(4) -0.0489(3) 0.0177(3) 0.082(2) Uani 1 1 d . . .
H273 H 0.3259 -0.0916 0.0327 0.098 Uiso 1 1 calc R . .
C274 C 0.3287(4) 0.0082(3) 0.0450(2) 0.0679(16) Uani 1 1 d . . .
H274 H 0.3010 0.0044 0.0789 0.081 Uiso 1 1 calc R . .
C275 C 0.3540(2) 0.0704(2) 0.02306(15) 0.0394(7) Uani 1 1 d . . .
H275 H 0.3418 0.1098 0.0410 0.047 Uiso 1 1 calc R . .
C276 C 0.3971(2) 0.0746(2) -0.02529(14) 0.0420(7) Uani 1 1 d . . .
H276 H 0.4165 0.1170 -0.0401 0.050 Uiso 1 1 calc R . .
C277 C 0.4124(3) 0.0178(2) -0.05257(14) 0.0467(8) Uani 1 1 d . . .
H277 H 0.4419 0.0216 -0.0859 0.056 Uiso 1 1 calc R . .
C278 C 0.3853(3) -0.0436(2) -0.0317(2) 0.0523(10) Uani 1 1 d . . .
H278 H 0.3947 -0.0825 -0.0508 0.063 Uiso 1 1 calc R . .
C279 C 0.1711(5) -0.0472(2) 0.5119(3) 0.212(9) Uani 1 1 d G . .
H279 H 0.1939 -0.0893 0.5265 0.254 Uiso 1 1 calc R . .
C280 C 0.1231(4) -0.0413(2) 0.4649(2) 0.089(2) Uani 1 1 d G . .
H280 H 0.1141 -0.0799 0.4458 0.106 Uiso 1 1 calc R . .
C281 C 0.0881(3) 0.0209(2) 0.44601(12) 0.0729(17) Uani 1 1 d G . .
H281 H 0.0552 0.0250 0.4139 0.087 Uiso 1 1 calc R . .
C282 C 0.1011(3) 0.07734(18) 0.47405(14) 0.0743(16) Uani 1 1 d G . .
H282 H 0.0772 0.1199 0.4611 0.089 Uiso 1 1 calc R . .
C283 C 0.1492(3) 0.0715(2) 0.52099(15) 0.0571(11) Uani 1 1 d G . .
H283 H 0.1564 0.1092 0.5413 0.068 Uiso 1 1 calc R . .
C284 C 0.1839(9) 0.0130(6) 0.5363(5) 0.192(8) Uani 1 1 d G . .
H284 H 0.2213 0.0107 0.5666 0.230 Uiso 1 1 calc R . .
C285 C 0.5127(2) 0.17178(15) 0.78341(14) 0.0333(6) Uani 1 1 d . . .
H285 H 0.5112 0.1385 0.7584 0.040 Uiso 1 1 calc R . .
C286 C 0.5212(2) 0.15245(16) 0.83659(16) 0.0400(7) Uani 1 1 d . . .
H286 H 0.5258 0.1060 0.8481 0.048 Uiso 1 1 calc R . .
C287 C 0.5229(2) 0.20088(17) 0.87317(14) 0.0365(6) Uani 1 1 d . . .
H287 H 0.5287 0.1876 0.9098 0.044 Uiso 1 1 calc R . .
C288 C 0.5161(2) 0.26849(16) 0.85643(12) 0.0316(5) Uani 1 1 d . . .
H288 H 0.5170 0.3017 0.8815 0.038 Uiso 1 1 calc R . .
C289 C 0.5081(2) 0.28768(14) 0.80304(12) 0.0300(5) Uani 1 1 d . . .
H289 H 0.5037 0.3341 0.7915 0.036 Uiso 1 1 calc R . .
C290 C 0.5065(2) 0.23908(14) 0.76626(12) 0.0289(5) Uani 1 1 d . . .
H290 H 0.5012 0.2522 0.7296 0.035 Uiso 1 1 calc R . .
C291 C -0.0262(2) 0.16926(13) 0.27958(13) 0.0301(5) Uani 1 1 d . . .
H291 H -0.0285 0.1381 0.2530 0.036 Uiso 1 1 calc R . .
C292 C -0.0222(2) 0.23755(13) 0.26528(11) 0.0285(5) Uani 1 1 d . . .
H292 H -0.0232 0.2531 0.2290 0.034 Uiso 1 1 calc R . .
C293 C -0.0168(2) 0.28343(14) 0.30396(12) 0.0301(5) Uani 1 1 d . . .
H293 H -0.0140 0.3303 0.2940 0.036 Uiso 1 1 calc R . .
C294 C -0.0156(2) 0.26104(17) 0.35650(13) 0.0348(6) Uani 1 1 d . . .
H294 H -0.0110 0.2922 0.3830 0.042 Uiso 1 1 calc R . .
C295 C -0.0211(3) 0.1918(2) 0.37089(14) 0.0439(8) Uani 1 1 d . . .
H295 H -0.0211 0.1761 0.4072 0.053 Uiso 1 1 calc R . .
C296 C -0.0268(3) 0.14634(17) 0.33221(15) 0.0399(7) Uani 1 1 d . . .
H296 H -0.0310 0.0995 0.3419 0.048 Uiso 1 1 calc R . .

loop_
_atom_site_aniso_label
_atom_site_aniso_U_11
_atom_site_aniso_U_22
_atom_site_aniso_U_33
_atom_site_aniso_U_23
_atom_site_aniso_U_13
_atom_site_aniso_U_12
Sc1 0.02416(19) 0.0351(2) 0.01823(19) 0.00173(16) -0.00721(15) -0.00867(17)
Sc2 0.02095(18) 0.0246(2) 0.0264(2) -0.00040(16) -0.00251(15) -0.00847(15)
S1 0.0285(3) 0.0363(3) 0.0221(3) 0.0044(2) -0.0044(2) -0.0090(2)
C1 0.0546(19) 0.055(2) 0.0183(11) 0.0149(12) -0.0175(12) -0.0158(16)
C2 0.0340(14) 0.055(2) 0.0391(16) 0.0256(15) -0.0181(12) -0.0018(13)
C3 0.0246(12) 0.053(2) 0.053(2) 0.0240(16) -0.0171(12) 0.0006(12)
C4 0.0268(13) 0.061(2) 0.0463(19) 0.0170(16) -0.0221(13) -0.0105(13)
C5 0.0461(17) 0.060(2) 0.0320(15) 0.0097(14) -0.0236(13) -0.0237(16)
C6 0.062(2) 0.062(2) 0.0159(11) 0.0034(12) -0.0172(12) -0.0262(18)
C7 0.078(3) 0.0504(19) 0.0168(12) -0.0091(12) -0.0010(13) -0.0271(19)
C8 0.084(3) 0.0467(18) 0.0179(12) -0.0115(12) 0.0149(14) -0.0199(18)
C9 0.068(2) 0.0470(18) 0.0142(10) -0.0047(11) 0.0108(12) -0.0126(16)
C10 0.0558(19) 0.0524(18) 0.0120(10) 0.0092(10) -0.0065(10) -0.0113(15)
C11 0.0463(16) 0.0427(15) 0.0165(10) 0.0126(10) -0.0004(10) -0.0054(13)
C12 0.0400(14) 0.0344(14) 0.0308(13) 0.0174(11) -0.0034(11) 0.0001(11)
C13 0.0353(14) 0.0429(16) 0.0410(17) 0.0247(14) -0.0058(12) 0.0044(12)
C14 0.0345(14) 0.0293(13) 0.055(2) 0.0152(13) 0.0056(13) 0.0116(11)
C15 0.0343(14) 0.0293(14) 0.069(3) 0.0138(15) 0.0132(15) 0.0132(11)
C16 0.0232(12) 0.0426(17) 0.068(2) 0.0202(17) 0.0005(13) 0.0114(12)
C17 0.0238(12) 0.0365(15) 0.072(3) 0.0154(16) 0.0133(14) 0.0119(11)
C18 0.0149(10) 0.0461(17) 0.063(2) 0.0132(16) 0.0037(11) 0.0001(10)
C19 0.0203(11) 0.0504(18) 0.055(2) 0.0167(15) -0.0135(12) -0.0100(11)
C20 0.0293(13) 0.0512(19) 0.0457(18) 0.0069(14) -0.0151(12) -0.0222(13)
C21 0.0540(19) 0.055(2) 0.0345(16) 0.0002(14) -0.0193(14) -0.0351(17)
C22 0.063(2) 0.0398(16) 0.0306(14) -0.0111(12) -0.0037(14) -0.0288(16)
C23 0.082(3) 0.0401(17) 0.0272(14) -0.0174(13) 0.0060(15) -0.0254(18)
C24 0.084(3) 0.0298(14) 0.0404(18) -0.0201(13) 0.0249(18) -0.0107(16)
C25 0.076(3) 0.0363(16) 0.0346(17) -0.0143(13) 0.0277(17) -0.0043(16)
C26 0.0549(19) 0.0284(13) 0.0459(18) -0.0045(12) 0.0334(16) 0.0053(12)
C27 0.0410(15) 0.0338(13) 0.0364(15) 0.0004(11) 0.0248(12) 0.0037(11)
C28 0.0488(16) 0.0377(14) 0.0222(12) -0.0007(10) 0.0183(11) -0.0035(12)
C29 0.0418(14) 0.0362(13) 0.0177(10) 0.0063(9) 0.0109(9) -0.0032(11)
C30 0.0309(12) 0.0311(12) 0.0257(11) 0.0093(9) 0.0092(9) -0.0058(10)
C31 0.0326(12) 0.0251(11) 0.0280(12) 0.0074(9) 0.0059(9) -0.0066(9)
C32 0.0396(14) 0.0218(10) 0.0344(13) 0.0115(9) 0.0076(11) -0.0006(10)
C33 0.0407(14) 0.0182(10) 0.0450(16) 0.0061(10) 0.0104(12) 0.0017(10)
C34 0.0449(15) 0.0154(9) 0.0463(17) -0.0067(10) 0.0171(13) -0.0069(10)
C35 0.0557(19) 0.0192(11) 0.0482(18) -0.0097(11) 0.0289(15) -0.0065(11)
C36 0.0427(16) 0.0233(12) 0.067(2) -0.0004(13) 0.0257(16) 0.0085(11)
C37 0.0385(15) 0.0276(13) 0.075(3) -0.0016(15) 0.0328(17) 0.0072(12)
C38 0.0503(18) 0.0333(14) 0.056(2) -0.0099(14) 0.0374(17) -0.0015(13)
C39 0.0373(14) 0.0335(14) 0.0425(17) -0.0050(12) 0.0254(13) -0.0043(11)
C40 0.0218(11) 0.0360(14) 0.0487(18) 0.0030(12) 0.0146(11) -0.0032(10)
C41 0.0243(11) 0.0294(12) 0.0409(15) 0.0035(11) 0.0080(10) -0.0110(9)
C42 0.0281(12) 0.0349(14) 0.0406(15) 0.0020(11) -0.0030(10) -0.0179(11)
C43 0.0378(13) 0.0247(11) 0.0356(14) -0.0023(10) 0.0019(11) -0.0158(10)
C44 0.0567(19) 0.0237(12) 0.0388(16) -0.0111(11) 0.0071(14) -0.0171(12)
C45 0.0570(19) 0.0188(11) 0.0468(18) -0.0055(11) 0.0184(15) -0.0042(11)
C46 0.071(2) 0.0188(11) 0.055(2) -0.0102(12) 0.0298(19) 0.0014(13)
C47 0.055(2) 0.0228(12) 0.067(3) 0.0061(14) 0.0311(19) 0.0159(13)
C48 0.0438(17) 0.0278(13) 0.062(2) 0.0075(14) 0.0298(16) 0.0132(12)
C49 0.0238(12) 0.0430(17) 0.065(2) 0.0254(16) 0.0167(13) 0.0163(12)
C50 0.0171(10) 0.0456(17) 0.0522(19) 0.0211(14) 0.0089(10) 0.0053(10)
C51 0.0230(11) 0.0362(14) 0.0425(16) 0.0111(12) 0.0174(10) 0.0030(10)
C52 0.0209(10) 0.0337(13) 0.0333(13) 0.0075(10) 0.0101(9) -0.0060(9)
C53 0.0266(11) 0.0383(14) 0.0319(13) 0.0068(11) 0.0006(9) -0.0166(10)
C54 0.0357(13) 0.0273(11) 0.0324(13) -0.0007(10) 0.0068(10) -0.0170(10)
C55 0.0454(15) 0.0286(12) 0.0330(14) -0.0058(10) 0.0070(11) -0.0202(12)
C56 0.059(2) 0.0475(18) 0.0234(12) -0.0109(12) 0.0025(12) -0.0359(16)
C57 0.070(2) 0.0404(15) 0.0198(11) -0.0155(11) 0.0100(12) -0.0313(16)
C58 0.070(2) 0.0322(14) 0.0362(16) -0.0210(13) 0.0294(16) -0.0216(15)
C59 0.070(2) 0.0329(14) 0.0352(16) -0.0165(12) 0.0311(16) -0.0151(15)
C60 0.061(2) 0.0427(16) 0.0226(12) -0.0117(11) 0.0201(13) -0.0216(15)
C61 0.0476(16) 0.0387(15) 0.0252(12) -0.0071(11) 0.0215(11) -0.0154(13)
C62 0.0410(14) 0.0341(13) 0.0187(10) 0.0033(9) 0.0097(9) -0.0133(11)
C63 0.0301(11) 0.0272(11) 0.0254(11) 0.0045(9) 0.0083(9) -0.0095(9)
C64 0.0322(12) 0.0209(10) 0.0308(12) 0.0047(9) 0.0045(9) -0.0074(9)
C65 0.0354(13) 0.0242(11) 0.0366(14) 0.0135(10) 0.0039(11) -0.0017(10)
C66 0.0418(15) 0.0164(10) 0.0544(19) 0.0103(11) 0.0120(14) 0.0030(10)
C67 0.0384(15) 0.0258(13) 0.064(2) 0.0185(14) 0.0171(15) 0.0130(11)
C68 0.0280(13) 0.0415(17) 0.061(2) 0.0340(16) 0.0031(13) 0.0090(12)
C69 0.0213(11) 0.053(2) 0.062(2) 0.0363(18) -0.0009(12) 0.0073(12)
C70 0.0202(11) 0.071(2) 0.052(2) 0.0357(19) -0.0155(12) -0.0085(13)
C71 0.0147(10) 0.063(2) 0.0505(19) 0.0274(17) -0.0075(10) -0.0078(11)
C72 0.0275(12) 0.0564(19) 0.0325(14) 0.0125(13) -0.0088(10) -0.0225(13)
C73 0.0427(16) 0.058(2) 0.0255(13) 0.0025(13) -0.0110(11) -0.0345(15)
C74 0.057(2) 0.073(3) 0.0197(12) 0.0073(14) -0.0160(12) -0.039(2)
C75 0.064(2) 0.059(2) 0.0141(10) -0.0078(11) -0.0012(11) -0.0376(18)
C76 0.065(2) 0.0561(19) 0.0095(9) -0.0035(10) 0.0036(11) -0.0314(17)
C77 0.0527(18) 0.062(2) 0.0121(10) 0.0119(11) -0.0063(10) -0.0238(16)
C78 0.0442(15) 0.0448(16) 0.0170(10) 0.0122(10) -0.0012(10) -0.0148(13)
C79 0.0351(13) 0.0381(14) 0.0295(13) 0.0206(11) -0.0033(10) -0.0055(11)
C80 0.0319(13) 0.0534(19) 0.0392(16) 0.0326(15) -0.0080(11) -0.0026(13)
C81 0.0405(15) 0.066(2) 0.0257(13) 0.0248(14) -0.0165(12) -0.0179(15)
C82 0.0387(16) 0.076(3) 0.0342(16) 0.0273(17) -0.0230(13) -0.0235(17)
Sc3 0.0206(2) 0.0200(2) 0.0196(2) -0.00160(16) -0.00487(16) -0.00619(17)
Sc4 0.0171(2) 0.0240(2) 0.0188(2) -0.00009(17) -0.00672(16) -0.00138(17)
S2A 0.0272(3) 0.0252(3) 0.0286(4) 0.0036(3) -0.0085(3) -0.0055(3)
Sc5 0.0329(15) 0.0346(16) 0.0357(16) -0.0013(12) -0.0007(12) 0.0025(12)
Sc6 0.0351(16) 0.047(2) 0.0298(16) -0.0010(13) 0.0087(12) 0.0065(14)
S2B 0.043(2) 0.0358(19) 0.0179(15) 0.0046(13) 0.0004(13) -0.0037(16)
C101 0.0341(13) 0.0294(12) 0.0346(14) 0.0084(10) 0.0057(10) -0.0109(10)
C102 0.0406(14) 0.0236(11) 0.0335(14) 0.0046(10) 0.0001(11) -0.0100(10)
C103 0.0433(15) 0.0204(10) 0.0334(13) -0.0027(9) -0.0052(11) -0.0096(10)
C104 0.0282(11) 0.0300(12) 0.0388(15) -0.0046(11) -0.0060(10) -0.0134(10)
C105 0.0217(10) 0.0349(13) 0.0421(15) -0.0002(11) -0.0005(10) -0.0119(10)
C106 0.0285(12) 0.0348(13) 0.0360(14) 0.0080(11) 0.0076(10) -0.0123(10)
C107 0.0238(11) 0.0482(17) 0.0383(16) 0.0068(13) 0.0128(10) -0.0048(11)
C108 0.0368(14) 0.0505(18) 0.0244(12) 0.0035(12) 0.0131(10) -0.0039(13)
C109 0.0429(15) 0.0446(16) 0.0207(12) 0.0055(11) 0.0134(10) -0.0042(13)
C110 0.0404(14) 0.0342(13) 0.0275(13) 0.0106(10) 0.0103(10) -0.0085(11)
C111 0.0430(15) 0.0313(12) 0.0231(11) 0.0111(9) 0.0063(10) -0.0035(11)
C112 0.0404(14) 0.0239(11) 0.0276(12) 0.0079(9) 0.0048(10) -0.0026(10)
C113 0.0424(14) 0.0187(10) 0.0327(13) 0.0040(9) 0.0033(11) -0.0051(10)
C114 0.0367(13) 0.0206(10) 0.0334(13) -0.0018(9) -0.0016(10) 0.0035(9)
C115 0.0407(14) 0.0215(10) 0.0325(13) -0.0057(9) -0.0003(11) 0.0015(10)
C116 0.0387(13) 0.0218(10) 0.0361(14) -0.0090(10) -0.0100(11) -0.0016(10)
C117 0.0460(15) 0.0310(12) 0.0250(12) -0.0132(10) -0.0028(11) -0.0049(11)
C118 0.0442(15) 0.0333(13) 0.0222(11) -0.0067(10) -0.0108(10) -0.0097(11)
C119 0.0361(13) 0.0293(12) 0.0310(13) -0.0039(10) -0.0162(10) -0.0039(10)
C120 0.0274(11) 0.0352(14) 0.0360(14) -0.0001(11) -0.0113(10) -0.0067(10)
C121 0.0196(10) 0.0413(15) 0.0373(14) 0.0070(12) -0.0048(9) -0.0054(10)
C122 0.0164(9) 0.0405(15) 0.0446(16) 0.0044(12) 0.0020(9) -0.0013(9)
C123 0.0206(10) 0.0433(16) 0.0404(16) 0.0019(12) 0.0088(10) 0.0023(10)
C124 0.0272(12) 0.0505(18) 0.0303(14) -0.0014(12) 0.0081(10) 0.0086(12)
C125 0.0389(14) 0.0459(16) 0.0206(11) -0.0023(11) 0.0125(10) 0.0033(12)
C126 0.0415(14) 0.0371(13) 0.0132(9) -0.0041(9) 0.0019(9) 0.0090(11)
C127 0.0480(15) 0.0360(13) 0.0117(9) -0.0003(8) -0.0030(9) 0.0044(12)
C128 0.0496(16) 0.0379(14) 0.0140(9) 0.0043(9) 0.0076(10) 0.0017(12)
C129 0.0487(16) 0.0376(14) 0.0150(10) 0.0082(9) 0.0035(10) -0.0008(12)
C130 0.0453(15) 0.0307(12) 0.0164(10) 0.0050(9) -0.0041(9) 0.0010(11)
C131 0.0395(13) 0.0243(11) 0.0228(11) 0.0075(9) -0.0036(9) 0.0053(10)
C132 0.0376(13) 0.0224(10) 0.0279(12) 0.0063(9) -0.0009(10) 0.0042(9)
C133 0.0261(10) 0.0178(9) 0.0287(11) 0.0011(8) 0.0009(8) 0.0053(8)
C134 0.0241(10) 0.0281(11) 0.0317(13) 0.0013(9) 0.0054(9) 0.0059(9)
C135 0.0310(12) 0.0291(12) 0.0262(12) -0.0023(9) 0.0044(9) 0.0107(9)
C136 0.0400(14) 0.0234(11) 0.0325(13) -0.0073(9) 0.0125(11) 0.0049(10)
C137 0.0428(15) 0.0330(13) 0.0255(12) -0.0126(10) 0.0045(10) 0.0011(11)
C138 0.0424(14) 0.0399(14) 0.0146(10) -0.0067(9) 0.0060(9) 0.0070(11)
C139 0.0485(16) 0.0373(14) 0.0134(9) -0.0004(9) 0.0006(9) -0.0010(12)
C140 0.0434(15) 0.0377(14) 0.0182(10) -0.0034(10) -0.0099(10) 0.0000(11)
C141 0.0329(12) 0.0308(12) 0.0174(9) 0.0011(8) -0.0121(8) -0.0021(9)
C142 0.0307(12) 0.0332(13) 0.0312(13) 0.0022(10) -0.0126(10) -0.0040(10)
C143 0.0192(9) 0.0318(12) 0.0374(14) 0.0048(10) -0.0106(9) 0.0012(9)
C144 0.0221(10) 0.0347(13) 0.0356(14) 0.0017(11) -0.0018(9) 0.0047(9)
C145 0.0251(11) 0.0320(13) 0.0389(15) 0.0036(11) 0.0011(10) 0.0097(10)
C146 0.0289(12) 0.0378(14) 0.0352(14) -0.0079(11) 0.0036(10) 0.0120(11)
C147 0.0367(13) 0.0276(11) 0.0241(11) -0.0043(9) 0.0017(9) 0.0107(10)
C148 0.0403(13) 0.0299(12) 0.0172(10) -0.0083(9) -0.0031(9) 0.0086(10)
C149 0.0436(14) 0.0235(10) 0.0219(11) -0.0100(8) -0.0103(10) 0.0061(10)
C150 0.0414(14) 0.0285(12) 0.0238(11) -0.0089(9) -0.0151(10) 0.0041(10)
C151 0.0429(14) 0.0323(12) 0.0171(10) -0.0032(9) -0.0129(9) 0.0041(11)
C152 0.0403(14) 0.0316(12) 0.0200(10) -0.0003(9) -0.0142(10) 0.0024(10)
C153 0.0284(12) 0.0388(14) 0.0322(13) 0.0070(11) -0.0157(10) -0.0055(10)
C154 0.0217(10) 0.0382(14) 0.0262(12) 0.0063(10) -0.0058(8) 0.0048(9)
C155 0.0215(10) 0.0323(12) 0.0339(13) 0.0060(10) 0.0002(9) 0.0039(9)
C156 0.0166(9) 0.0303(12) 0.0398(14) 0.0105(10) -0.0006(9) -0.0011(8)
C157 0.0200(10) 0.0355(13) 0.0325(13) 0.0032(10) 0.0095(9) -0.0007(9)
C158 0.0254(11) 0.0328(12) 0.0302(12) -0.0007(10) 0.0130(9) 0.0030(9)
C159 0.0396(14) 0.0359(13) 0.0187(10) 0.0028(9) 0.0110(9) 0.0041(11)
C160 0.0431(14) 0.0346(13) 0.0183(10) 0.0085(9) 0.0104(10) -0.0005(11)
C161 0.0490(16) 0.0340(13) 0.0123(9) 0.0056(8) 0.0048(9) -0.0030(11)
C162 0.0417(14) 0.0320(12) 0.0146(9) 0.0078(8) 0.0005(9) -0.0060(10)
C163 0.0365(12) 0.0289(11) 0.0171(10) 0.0056(8) -0.0048(9) -0.0031(10)
C164 0.0309(11) 0.0267(11) 0.0218(10) 0.0035(8) -0.0067(8) 0.0025(9)
C165 0.0318(11) 0.0192(9) 0.0271(11) 0.0038(8) -0.0038(9) 0.0004(8)
C166 0.0309(11) 0.0208(10) 0.0278(11) 0.0006(8) -0.0023(9) 0.0086(8)
C167 0.0364(13) 0.0243(11) 0.0296(13) -0.0031(9) -0.0030(10) 0.0104(10)
C168 0.0368(13) 0.0184(9) 0.0298(12) -0.0024(8) -0.0060(10) 0.0033(9)
C169 0.0351(12) 0.0219(10) 0.0295(12) -0.0063(9) -0.0100(10) 0.0009(9)
C170 0.0370(13) 0.0213(10) 0.0420(16) -0.0037(10) -0.0113(11) -0.0073(10)
C171 0.0334(13) 0.0330(13) 0.0402(16) -0.0098(12) -0.0193(12) -0.0020(11)
C172 0.0287(12) 0.0319(13) 0.0354(14) -0.0007(10) -0.0129(10) -0.0029(10)
C173 0.0203(10) 0.0426(15) 0.0337(14) 0.0024(11) -0.0055(9) -0.0078(10)
C174 0.0224(10) 0.0337(13) 0.0387(15) 0.0050(11) -0.0002(9) -0.0124(9)
C175 0.0239(10) 0.0323(12) 0.0322(13) 0.0071(10) 0.0086(9) -0.0067(9)
C176 0.0321(12) 0.0327(13) 0.0282(12) 0.0112(10) 0.0093(10) -0.0063(10)
C177 0.0349(13) 0.0278(12) 0.0290(12) 0.0101(9) 0.0051(10) -0.0094(10)
C178 0.0360(13) 0.0273(11) 0.0241(11) 0.0080(9) 0.0021(9) -0.0054(10)
C179 0.0356(12) 0.0196(9) 0.0279(11) 0.0066(8) -0.0037(9) -0.0040(9)
C180 0.0373(13) 0.0165(9) 0.0318(12) 0.0006(8) -0.0037(10) -0.0053(9)
C181 0.0315(12) 0.0226(10) 0.0363(14) 0.0026(9) -0.0003(10) -0.0102(9)
C182 0.0313(12) 0.0266(12) 0.0423(16) -0.0013(11) -0.0034(11) -0.0135(10)
Ni1 0.01067(10) 0.01469(11) 0.00847(10) 0.00345(8) 0.00034(7) -0.00114(8)
N1 0.0126(6) 0.0151(6) 0.0090(6) 0.0032(5) 0.0004(5) -0.0014(5)
N2 0.0121(6) 0.0152(7) 0.0089(6) 0.0023(5) 0.0001(5) -0.0001(5)
N3 0.0134(6) 0.0156(7) 0.0093(6) 0.0022(5) 0.0003(5) -0.0013(5)
N4 0.0133(6) 0.0148(7) 0.0095(6) 0.0023(5) 0.0001(5) -0.0007(5)
C201 0.0142(7) 0.0145(7) 0.0095(7) 0.0020(6) 0.0006(5) -0.0010(6)
C202 0.0154(7) 0.0155(7) 0.0110(7) 0.0027(6) 0.0001(6) -0.0003(6)
C203 0.0164(7) 0.0151(7) 0.0109(7) 0.0027(6) 0.0013(6) -0.0019(6)
C204 0.0133(7) 0.0161(8) 0.0090(7) 0.0015(6) 0.0009(5) -0.0012(6)
C205 0.0136(7) 0.0161(8) 0.0116(7) 0.0020(6) 0.0011(6) -0.0023(6)
C206 0.0129(7) 0.0166(8) 0.0110(7) 0.0022(6) 0.0004(5) -0.0008(6)
C207 0.0128(7) 0.0215(9) 0.0122(7) 0.0032(6) -0.0004(6) -0.0018(6)
C208 0.0125(7) 0.0206(8) 0.0127(8) 0.0028(6) -0.0009(6) -0.0010(6)
C209 0.0129(7) 0.0178(8) 0.0099(7) 0.0016(6) -0.0007(5) -0.0010(6)
C210 0.0139(7) 0.0183(8) 0.0124(8) 0.0028(6) -0.0013(6) -0.0002(6)
C211 0.0144(7) 0.0165(8) 0.0106(7) 0.0028(6) -0.0003(6) -0.0015(6)
C212 0.0173(8) 0.0185(8) 0.0103(7) 0.0033(6) -0.0002(6) -0.0010(6)
C213 0.0176(8) 0.0182(8) 0.0102(7) 0.0037(6) 0.0012(6) -0.0025(6)
C214 0.0146(7) 0.0163(8) 0.0097(7) 0.0024(6) 0.0011(5) -0.0014(6)
C215 0.0141(7) 0.0190(8) 0.0124(7) 0.0021(6) 0.0018(6) -0.0019(6)
C216 0.0133(7) 0.0190(8) 0.0099(7) 0.0015(6) 0.0009(5) -0.0014(6)
C217 0.0132(7) 0.0219(9) 0.0139(8) 0.0024(7) 0.0010(6) -0.0013(6)
C218 0.0132(7) 0.0215(9) 0.0125(8) 0.0021(6) 0.0002(6) -0.0007(6)
C219 0.0134(7) 0.0190(8) 0.0096(7) 0.0008(6) 0.0008(5) -0.0001(6)
C220 0.0144(7) 0.0176(8) 0.0112(7) 0.0023(6) 0.0001(6) 0.0003(6)
C221 0.0205(8) 0.0183(8) 0.0140(8) 0.0038(6) -0.0021(6) 0.0016(7)
C222 0.0350(12) 0.0268(11) 0.0187(10) -0.0016(8) -0.0109(9) 0.0062(9)
C223 0.0198(8) 0.0176(8) 0.0135(8) 0.0041(6) 0.0030(6) -0.0028(7)
C224 0.0262(10) 0.0292(11) 0.0164(9) -0.0017(8) 0.0086(7) -0.0086(8)
C225 0.0137(8) 0.0281(10) 0.0183(9) 0.0042(7) 0.0014(6) -0.0041(7)
C226 0.0234(10) 0.0429(15) 0.0253(11) -0.0013(10) 0.0108(9) -0.0014(10)
C227 0.0146(8) 0.0245(9) 0.0175(9) 0.0048(7) -0.0028(6) 0.0004(7)
C228 0.0206(9) 0.0276(11) 0.0286(11) 0.0000(9) -0.0038(8) 0.0045(8)
C229 0.0210(8) 0.0209(9) 0.0123(8) 0.0065(7) -0.0020(6) -0.0006(7)
C230 0.0256(10) 0.0212(9) 0.0188(9) 0.0048(7) -0.0012(7) 0.0015(8)
C231 0.0209(9) 0.0222(9) 0.0143(8) 0.0062(7) 0.0036(7) -0.0033(7)
C232 0.0253(10) 0.0207(9) 0.0235(10) 0.0022(8) 0.0024(8) -0.0057(8)
C233 0.0136(8) 0.0308(11) 0.0228(10) 0.0064(8) 0.0028(7) -0.0035(7)
C234 0.0245(11) 0.0355(13) 0.0358(14) 0.0035(11) -0.0017(9) -0.0141(10)
C235 0.0135(7) 0.0288(10) 0.0150(8) 0.0050(7) -0.0016(6) 0.0008(7)
C236 0.0222(10) 0.0372(13) 0.0197(10) 0.0010(9) -0.0062(8) -0.0040(9)
Ni2 0.01128(10) 0.01422(10) 0.00824(10) 0.00289(8) -0.00027(7) -0.00130(8)
N5 0.0124(6) 0.0154(6) 0.0088(6) 0.0026(5) -0.0005(5) -0.0012(5)
N6 0.0133(6) 0.0153(7) 0.0084(6) 0.0015(5) 0.0000(5) -0.0011(5)
N7 0.0143(6) 0.0161(7) 0.0085(6) 0.0016(5) -0.0004(5) -0.0010(5)
N8 0.0137(6) 0.0149(6) 0.0084(6) 0.0015(5) 0.0000(5) -0.0012(5)
C237 0.0176(8) 0.0159(8) 0.0099(7) 0.0019(6) -0.0008(6) -0.0014(6)
C238 0.0170(7) 0.0149(7) 0.0096(7) 0.0025(6) -0.0001(6) -0.0017(6)
C239 0.0152(7) 0.0164(8) 0.0082(7) 0.0024(6) -0.0001(5) -0.0025(6)
C240 0.0137(7) 0.0178(8) 0.0105(7) 0.0021(6) 0.0005(5) -0.0026(6)
C241 0.0127(7) 0.0173(8) 0.0110(7) 0.0018(6) -0.0012(5) -0.0014(6)
C242 0.0124(7) 0.0215(9) 0.0125(8) 0.0007(6) -0.0010(6) -0.0018(6)
C243 0.0133(7) 0.0203(8) 0.0135(8) 0.0016(6) -0.0019(6) -0.0012(6)
C244 0.0140(7) 0.0179(8) 0.0113(7) 0.0007(6) -0.0021(6) -0.0012(6)
C245 0.0162(8) 0.0184(8) 0.0112(7) 0.0037(6) -0.0022(6) -0.0009(6)
C246 0.0163(8) 0.0173(8) 0.0106(7) 0.0029(6) -0.0011(6) -0.0004(6)
C247 0.0191(8) 0.0206(9) 0.0114(8) 0.0047(6) -0.0010(6) -0.0005(7)
C248 0.0189(8) 0.0193(8) 0.0112(7) 0.0052(6) 0.0016(6) -0.0020(7)
C249 0.0171(8) 0.0172(8) 0.0090(7) 0.0015(6) 0.0019(6) -0.0024(6)
C250 0.0154(7) 0.0176(8) 0.0119(8) 0.0015(6) 0.0015(6) -0.0010(6)
C251 0.0143(7) 0.0159(7) 0.0108(7) 0.0010(6) -0.0001(6) -0.0009(6)
C252 0.0124(7) 0.0212(9) 0.0142(8) 0.0016(6) 0.0007(6) -0.0022(6)
C253 0.0145(7) 0.0195(8) 0.0139(8) 0.0014(6) -0.0004(6) -0.0012(6)
C254 0.0132(7) 0.0162(8) 0.0105(7) 0.0005(6) -0.0001(5) -0.0012(6)
C255 0.0149(7) 0.0163(8) 0.0106(7) 0.0024(6) -0.0011(6) -0.0012(6)
C256 0.0135(7) 0.0150(7) 0.0104(7) 0.0015(6) -0.0009(5) -0.0006(6)
C257 0.0230(9) 0.0187(8) 0.0129(8) 0.0037(6) -0.0028(6) 0.0014(7)
C258 0.0343(12) 0.0296(11) 0.0173(10) -0.0014(8) -0.0120(8) 0.0068(9)
C259 0.0209(8) 0.0189(8) 0.0127(8) 0.0042(6) 0.0027(6) -0.0035(7)
C260 0.0356(12) 0.0281(11) 0.0176(10) -0.0001(8) 0.0124(9) -0.0071(9)
C261 0.0144(8) 0.0294(10) 0.0163(9) 0.0015(7) 0.0006(6) -0.0043(7)
C262 0.0211(9) 0.0441(14) 0.0186(10) -0.0029(9) 0.0047(7) -0.0015(9)
C263 0.0158(8) 0.0246(10) 0.0255(10) 0.0025(8) -0.0059(7) 0.0002(7)
C264 0.0213(10) 0.0265(11) 0.0364(13) 0.0007(10) -0.0007(9) 0.0037(8)
C265 0.0243(9) 0.0246(10) 0.0165(9) 0.0091(7) -0.0034(7) 0.0020(8)
C266 0.0259(10) 0.0208(9) 0.0285(11) 0.0074(8) 0.0001(8) 0.0012(8)
C267 0.0231(9) 0.0224(9) 0.0126(8) 0.0062(7) 0.0031(7) -0.0026(7)
C268 0.0294(11) 0.0239(10) 0.0186(9) 0.0034(8) 0.0038(8) -0.0062(8)
C269 0.0161(8) 0.0276(10) 0.0187(9) 0.0034(8) 0.0028(7) -0.0041(7)
C270 0.0260(10) 0.0339(12) 0.0256(11) -0.0004(9) 0.0025(8) -0.0134(9)
C271 0.0144(8) 0.0267(10) 0.0206(9) 0.0018(8) -0.0024(7) 0.0016(7)
C272 0.0247(11) 0.0436(15) 0.0251(11) -0.0005(10) -0.0122(9) -0.0024(10)
C273 0.082(3) 0.057(3) 0.110(5) -0.024(3) 0.069(4) -0.028(3)
C274 0.080(3) 0.052(2) 0.072(3) -0.009(2) 0.055(3) -0.017(2)
C275 0.0393(15) 0.0444(17) 0.0347(15) -0.0031(13) 0.0061(12) -0.0068(13)
C276 0.0415(16) 0.054(2) 0.0284(14) 0.0106(13) -0.0005(12) -0.0023(14)
C277 0.0473(18) 0.067(2) 0.0242(14) 0.0045(14) 0.0010(12) 0.0070(17)
C278 0.0432(18) 0.057(2) 0.058(2) -0.018(2) 0.0160(17) -0.0023(16)
C279 0.284(16) 0.141(8) 0.223(13) -0.124(9) -0.213(13) 0.147(10)
C280 0.077(4) 0.120(6) 0.075(4) -0.055(4) -0.030(3) 0.015(4)
C281 0.075(3) 0.116(5) 0.0270(17) 0.003(2) -0.0129(19) -0.021(3)
C282 0.096(4) 0.086(4) 0.038(2) 0.015(2) -0.010(2) -0.006(3)
C283 0.0439(19) 0.078(3) 0.051(2) -0.022(2) -0.0032(17) 0.005(2)
C284 0.228(12) 0.150(8) 0.211(11) -0.121(8) -0.198(11) 0.133(9)
C285 0.0331(13) 0.0240(11) 0.0436(16) -0.0070(10) 0.0045(11) -0.0061(10)
C286 0.0391(15) 0.0263(12) 0.053(2) 0.0062(12) 0.0028(13) -0.0054(11)
C287 0.0351(14) 0.0385(15) 0.0339(14) 0.0110(11) 0.0006(11) -0.0021(11)
C288 0.0343(13) 0.0339(13) 0.0268(12) -0.0037(10) -0.0026(10) 0.0029(10)
C289 0.0386(13) 0.0223(10) 0.0291(12) -0.0020(9) -0.0043(10) 0.0024(9)
C290 0.0337(12) 0.0252(11) 0.0282(12) -0.0037(9) 0.0009(9) -0.0029(9)
C291 0.0319(12) 0.0199(10) 0.0382(14) -0.0003(9) -0.0006(10) 0.0001(9)
C292 0.0360(13) 0.0226(10) 0.0266(11) 0.0015(8) 0.0003(9) -0.0012(9)
C293 0.0381(13) 0.0250(11) 0.0271(12) -0.0015(9) 0.0057(10) -0.0048(10)
C294 0.0374(14) 0.0386(14) 0.0280(13) -0.0025(11) 0.0017(10) 0.0041(11)
C295 0.055(2) 0.0448(17) 0.0286(14) 0.0103(12) 0.0068(13) 0.0177(15)
C296 0.0471(17) 0.0289(13) 0.0413(17) 0.0108(12) 0.0095(13) 0.0074(12)

loop_
_atom_type_symbol
_atom_type_description
_atom_type_scat_dispersion_real
_atom_type_scat_dispersion_imag
_atom_type_scat_source
C C -0.0020 0.0015 'International Tables Vol C Tables 4.2.6.8 and 6.1.1.4'
H H 0.0000 0.0000 'International Tables Vol C Tables 4.2.6.8 and 6.1.1.4'
N N -0.0030 0.0031 'International Tables Vol C Tables 4.2.6.8 and 6.1.1.4'
S S 0.1246 0.1234 'International Tables Vol C Tables 4.2.6.8 and 6.1.1.4'
Sc Sc 0.2139 0.4409 'International Tables Vol C Tables 4.2.6.8 and 6.1.1.4'
Ni Ni 0.2326 1.0569 'International Tables Vol C Tables 4.2.6.8 and 6.1.1.4'

loop_
_geom_angle_atom_site_label_1
_geom_angle_atom_site_label_2
_geom_angle_atom_site_label_3
_geom_angle
C74 Sc1 C73 37.96(12)
C74 Sc1 C82 37.05(18)
C73 Sc1 C82 66.82(14)
C74 Sc1 S1 162.28(15)
C73 Sc1 S1 137.15(10)
C82 Sc1 S1 155.83(12)
C74 Sc1 C70 63.89(19)
C73 Sc1 C70 74.52(16)
C82 Sc1 C70 35.48(17)
S1 Sc1 C70 133.81(13)
C74 Sc1 C72 65.49(12)
C73 Sc1 C72 35.30(13)
C82 Sc1 C72 76.58(11)
S1 Sc1 C72 120.39(8)
C70 Sc1 C72 61.84(13)
C74 Sc1 C75 35.00(16)
C73 Sc1 C75 57.99(12)
C82 Sc1 C75 61.72(18)
S1 Sc1 C75 128.43(11)
C70 Sc1 C75 95.53(16)
C72 Sc1 C75 92.84(12)
C74 Sc1 C71 74.71(16)
C73 Sc1 C71 61.72(16)
C82 Sc1 C71 63.53(13)
S1 Sc1 C71 119.99(10)
C70 Sc1 C71 34.33(11)
C72 Sc1 C71 33.43(14)
C75 Sc1 C71 109.43(14)
C74 Sc1 C56 57.59(15)
C73 Sc1 C56 33.35(15)
C82 Sc1 C56 93.87(15)
S1 Sc1 C56 109.62(9)
C70 Sc1 C56 107.86(15)
C72 Sc1 C56 58.04(14)
C75 Sc1 C56 53.82(11)
C71 Sc1 C56 90.59(14)
C74 Sc1 C57 55.49(17)
C73 Sc1 C57 54.61(14)
C82 Sc1 C57 90.02(17)
S1 Sc1 C57 107.00(9)
C70 Sc1 C57 119.04(15)
C72 Sc1 C57 86.88(13)
C75 Sc1 C57 31.29(13)
C71 Sc1 C57 116.33(14)
C56 Sc1 C57 31.18(10)
C74 Sc1 C81 57.92(14)
C73 Sc1 C81 94.38(12)
C82 Sc1 C81 31.21(11)
S1 Sc1 C81 127.56(8)
C70 Sc1 C81 54.99(12)
C72 Sc1 C81 107.62(10)
C75 Sc1 C81 63.70(14)
C71 Sc1 C81 88.84(11)
C56 Sc1 C81 113.03(12)
C57 Sc1 C81 94.76(13)
C42 Sc2 C20 37.86(13)
C42 Sc2 C41 36.70(12)
C20 Sc2 C41 65.08(13)
C42 Sc2 C43 36.67(12)
C20 Sc2 C43 64.79(13)
C41 Sc2 C43 58.71(11)
C42 Sc2 S1 178.50(10)
C20 Sc2 S1 141.65(10)
C41 Sc2 S1 144.73(8)
C43 Sc2 S1 142.40(9)
C42 Sc2 C19 64.14(12)
C20 Sc2 C19 35.56(14)
C41 Sc2 C19 71.47(12)
C43 Sc2 C19 98.18(12)
S1 Sc2 C19 116.21(8)
C42 Sc2 C21 64.14(13)
C20 Sc2 C21 35.60(15)
C41 Sc2 C21 98.39(12)
C43 Sc2 C21 70.97(12)
S1 Sc2 C21 114.71(9)
C19 Sc2 C21 56.75(16)
C42 Sc2 C40 62.37(12)
C20 Sc2 C40 72.65(14)
C41 Sc2 C40 32.96(10)
C43 Sc2 C40 91.34(11)
S1 Sc2 C40 119.10(8)
C19 Sc2 C40 57.66(13)
C21 Sc2 C40 107.49(14)
C42 Sc2 C44 62.40(12)
C20 Sc2 C44 72.45(14)
C41 Sc2 C44 91.26(11)
C43 Sc2 C44 32.83(11)
S1 Sc2 C44 116.23(8)
C19 Sc2 C44 107.20(13)
C21 Sc2 C44 57.26(14)
C40 Sc2 C44 123.17(10)
C42 Sc2 C18 72.27(12)
C20 Sc2 C18 60.61(15)
C41 Sc2 C18 58.43(11)
C43 Sc2 C18 108.51(11)
S1 Sc2 C18 108.82(8)
C19 Sc2 C18 31.43(14)
C21 Sc2 C18 88.00(15)
C40 Sc2 C18 31.50(12)
C44 Sc2 C18 131.23(12)
C42 Sc2 C64 55.28(11)
C20 Sc2 C64 91.57(11)
C41 Sc2 C64 53.54(10)
C43 Sc2 C64 31.67(10)
S1 Sc2 C64 124.68(6)
C19 Sc2 C64 118.21(10)
C21 Sc2 C64 102.60(11)
C40 Sc2 C64 83.37(10)
C44 Sc2 C64 54.53(10)
C18 Sc2 C64 111.94(10)
C42 Sc2 C63 55.23(11)
C20 Sc2 C63 91.67(12)
C41 Sc2 C63 31.71(10)
C43 Sc2 C63 53.41(10)
S1 Sc2 C63 125.64(6)
C19 Sc2 C63 103.16(11)
C21 Sc2 C63 117.96(11)
C40 Sc2 C63 54.93(10)
C44 Sc2 C63 82.99(10)
C18 Sc2 C63 85.76(10)
C64 Sc2 C63 30.23(9)
Sc1 S1 Sc2 113.84(3)
C10 C1 C2 118.5(3)
C10 C1 C6 116.7(4)
C2 C1 C6 119.8(3)
C13 C2 C1 118.2(3)
C13 C2 C3 117.3(4)
C1 C2 C3 119.6(4)
C16 C3 C4 115.9(4)
C16 C3 C2 120.4(4)
C4 C3 C2 118.3(4)
C5 C4 C3 122.3(4)
C5 C4 C19 108.1(4)
C3 C4 C19 122.9(4)
C4 C5 C6 122.3(4)
C4 C5 C21 109.6(4)
C6 C5 C21 121.7(4)
C7 C6 C5 116.4(4)
C7 C6 C1 120.6(4)
C5 C6 C1 117.6(4)
C6 C7 C23 121.9(4)
C6 C7 C8 120.2(3)
C23 C7 C8 106.6(4)
C9 C8 C25 120.7(4)
C9 C8 C7 119.8(4)
C25 C8 C7 109.8(3)
C8 C9 C28 119.3(4)
C8 C9 C10 120.5(4)
C28 C9 C10 109.6(3)
C1 C10 C11 121.9(4)
C1 C10 C9 121.0(3)
C11 C10 C9 106.5(3)
C12 C11 C10 119.2(3)
C12 C11 C29 120.4(3)
C10 C11 C29 108.1(3)
C11 C12 C13 119.7(3)
C11 C12 C32 120.1(3)
C13 C12 C32 108.4(3)
C2 C13 C12 122.3(4)
C2 C13 C14 120.5(3)
C12 C13 C14 106.5(3)
C15 C14 C33 118.9(4)
C15 C14 C13 120.9(4)
C33 C14 C13 109.6(3)
C14 C15 C36 121.1(4)
C14 C15 C16 119.2(4)
C36 C15 C16 110.1(3)
C3 C16 C15 120.3(3)
C3 C16 C17 121.8(4)
C15 C16 C17 106.9(4)
C18 C17 C37 121.4(4)
C18 C17 C16 122.0(4)
C37 C17 C16 106.8(3)
C17 C18 C19 116.8(4)
C17 C18 C40 118.7(4)
C19 C18 C40 117.8(3)
C17 C18 Sc2 111.01(18)
C19 C18 Sc2 63.45(17)
C40 C18 Sc2 72.24(17)
C18 C19 C20 124.3(3)
C18 C19 C4 119.4(3)
C20 C19 C4 107.8(4)
C18 C19 Sc2 85.12(18)
C20 C19 Sc2 64.08(16)
C4 C19 Sc2 92.41(19)
C19 C20 C42 118.8(4)
C19 C20 C21 107.4(3)
C42 C20 C21 118.9(4)
C19 C20 Sc2 80.37(17)
C42 C20 Sc2 70.52(15)
C21 C20 Sc2 80.88(17)
C22 C21 C20 124.6(3)
C22 C21 C5 120.1(4)
C20 C21 C5 106.6(4)
C22 C21 Sc2 85.75(19)
C20 C21 Sc2 63.52(16)
C5 C21 Sc2 91.77(19)
C23 C22 C21 116.3(4)
C23 C22 C44 119.4(4)
C21 C22 C44 117.6(3)
C23 C22 Sc2 111.32(19)
C21 C22 Sc2 63.08(17)
C44 C22 Sc2 72.39(17)
C22 C23 C7 122.3(4)
C22 C23 C24 120.1(4)
C7 C23 C24 107.9(4)
C46 C24 C25 120.4(5)
C46 C24 C23 120.2(4)
C25 C24 C23 108.3(4)
C26 C25 C8 121.3(3)
C26 C25 C24 121.1(4)
C8 C25 C24 106.8(4)
C25 C26 C48 117.4(3)
C25 C26 C27 117.9(4)
C48 C26 C27 119.6(4)
C28 C27 C51 117.7(3)
C28 C27 C26 118.0(4)
C51 C27 C26 119.5(3)
C27 C28 C29 122.2(3)
C27 C28 C9 121.6(3)
C29 C28 C9 105.9(3)
C30 C29 C28 119.5(3)
C30 C29 C11 119.7(3)
C28 C29 C11 108.9(3)
C29 C30 C52 120.2(3)
C29 C30 C31 120.2(3)
C52 C30 C31 108.1(3)
C32 C31 C54 119.4(3)
C32 C31 C30 120.3(3)
C54 C31 C30 108.6(3)
C31 C32 C33 120.6(3)
C31 C32 C12 119.4(3)
C33 C32 C12 107.8(3)
C34 C33 C14 121.6(3)
C34 C33 C32 121.6(3)
C14 C33 C32 106.8(3)
C33 C34 C55 116.8(3)
C33 C34 C35 117.4(3)
C55 C34 C35 120.2(3)
C36 C35 C58 117.3(3)
C36 C35 C34 118.1(4)
C58 C35 C34 119.3(4)
C15 C36 C35 121.7(3)
C15 C36 C37 106.1(4)
C35 C36 C37 121.4(4)
C38 C37 C17 119.8(3)
C38 C37 C36 120.3(4)
C17 C37 C36 109.6(4)
C37 C38 C59 119.8(3)
C37 C38 C39 120.8(4)
C59 C38 C39 108.7(4)
C40 C39 C38 120.2(4)
C40 C39 C61 123.0(3)
C38 C39 C61 107.3(3)
C39 C40 C41 116.3(3)
C39 C40 C18 119.1(3)
C41 C40 C18 118.2(3)
C39 C40 Sc2 107.63(18)
C41 C40 Sc2 62.52(15)
C18 C40 Sc2 76.26(18)
C63 C41 C42 108.2(3)
C63 C41 C40 118.8(3)
C42 C41 C40 122.9(3)
C63 C41 Sc2 88.29(15)
C42 C41 Sc2 65.52(15)
C40 C41 Sc2 84.52(16)
C20 C42 C41 117.9(3)
C20 C42 C43 117.3(3)
C41 C42 C43 106.7(3)
C20 C42 Sc2 71.62(16)
C41 C42 Sc2 77.78(15)
C43 C42 Sc2 77.87(15)
C64 C43 C42 108.2(3)
C64 C43 C44 118.0(3)
C42 C43 C44 123.9(3)
C64 C43 Sc2 87.94(16)
C42 C43 Sc2 65.46(15)
C44 C43 Sc2 85.58(17)
C45 C44 C43 117.1(3)
C45 C44 C22 118.9(3)
C43 C44 C22 117.4(3)
C45 C44 Sc2 108.06(19)
C43 C44 Sc2 61.59(15)
C22 C44 Sc2 76.30(19)
C44 C45 C46 120.5(4)
C44 C45 C66 123.0(3)
C46 C45 C66 106.8(4)
C24 C46 C47 120.0(4)
C24 C46 C45 120.8(4)
C47 C46 C45 109.2(4)
C48 C47 C46 121.1(4)
C48 C47 C67 121.6(4)
C46 C47 C67 107.7(3)
C49 C48 C47 115.9(4)
C49 C48 C26 119.2(3)
C47 C48 C26 119.6(4)
C48 C49 C50 121.6(3)
C48 C49 C69 123.2(3)
C50 C49 C69 106.7(4)
C71 C50 C49 109.1(3)
C71 C50 C51 122.7(3)
C49 C50 C51 120.9(4)
C52 C51 C50 114.9(3)
C52 C51 C27 120.0(3)
C50 C51 C27 119.2(3)
C51 C52 C30 120.3(3)
C51 C52 C53 121.8(3)
C30 C52 C53 107.4(3)
C72 C53 C52 121.9(3)
C72 C53 C54 121.6(3)
C52 C53 C54 108.8(3)
C55 C54 C31 121.3(3)
C55 C54 C53 120.7(3)
C31 C54 C53 106.9(3)
C54 C55 C56 115.3(3)
C54 C55 C34 120.2(3)
C56 C55 C34 118.8(3)
C73 C56 C55 125.0(3)
C73 C56 C57 109.2(3)
C55 C56 C57 120.0(4)
C73 C56 Sc1 61.68(17)
C55 C56 Sc1 103.26(18)
C57 C56 Sc1 79.78(18)
C58 C57 C75 124.9(3)
C58 C57 C56 122.4(3)
C75 C57 C56 107.1(4)
C58 C57 Sc1 109.78(18)
C75 C57 Sc1 65.25(19)
C56 C57 Sc1 69.04(19)
C57 C58 C59 115.0(4)
C57 C58 C35 119.3(3)
C59 C58 C35 120.1(4)
C38 C59 C58 120.7(4)
C38 C59 C60 108.4(3)
C58 C59 C60 120.9(4)
C76 C60 C59 122.9(3)
C76 C60 C61 119.7(3)
C59 C60 C61 107.8(4)
C62 C61 C39 121.2(3)
C62 C61 C60 120.2(3)
C39 C61 C60 107.6(3)
C61 C62 C78 119.6(3)
C61 C62 C63 116.0(3)
C78 C62 C63 117.3(3)
C64 C63 C62 121.0(3)
C64 C63 C41 108.1(3)
C62 C63 C41 123.8(3)
C64 C63 Sc2 74.54(15)
C62 C63 Sc2 107.10(16)
C41 C63 Sc2 60.00(14)
C63 C64 C65 121.3(3)
C63 C64 C43 108.5(3)
C65 C64 C43 124.0(3)
C63 C64 Sc2 75.23(15)
C65 C64 Sc2 107.74(16)
C43 C64 Sc2 60.39(14)
C66 C65 C79 119.0(3)
C66 C65 C64 116.6(3)
C79 C65 C64 117.6(3)
C65 C66 C67 120.0(4)
C65 C66 C45 120.5(3)
C67 C66 C45 108.4(3)
C68 C67 C66 121.1(3)
C68 C67 C47 121.0(3)
C66 C67 C47 107.6(4)
C67 C68 C80 118.8(3)
C67 C68 C69 118.1(4)
C80 C68 C69 116.0(4)
C70 C69 C68 122.3(4)
C70 C69 C49 110.0(3)
C68 C69 C49 119.5(4)
C69 C70 C82 122.5(3)
C69 C70 C71 106.0(4)
C82 C70 C71 121.9(4)
C69 C70 Sc1 98.56(19)
C82 C70 Sc1 67.80(19)
C71 C70 Sc1 75.78(18)
C50 C71 C72 121.2(3)
C50 C71 C70 108.2(4)
C72 C71 C70 121.2(4)
C50 C71 Sc1 99.98(18)
C72 C71 Sc1 71.90(17)
C70 C71 Sc1 69.89(17)
C53 C72 C71 116.2(3)
C53 C72 C73 118.1(4)
C71 C72 C73 117.6(3)
C53 C72 Sc1 102.75(17)
C71 C72 Sc1 74.66(16)
C73 C72 Sc1 65.64(15)
C56 C73 C72 116.9(3)
C56 C73 C74 107.7(3)
C72 C73 C74 121.3(4)
C56 C73 Sc1 84.97(16)
C72 C73 Sc1 79.06(18)
C74 C73 Sc1 68.69(16)
C82 C74 C75 117.6(3)
C82 C74 C73 120.7(4)
C75 C74 C73 106.0(4)
C82 C74 Sc1 74.52(19)
C75 C74 Sc1 82.75(17)
C73 C74 Sc1 73.35(16)
C57 C75 C76 118.5(4)
C57 C75 C74 109.9(3)
C76 C75 C74 124.5(4)
C57 C75 Sc1 83.46(17)
C76 C75 Sc1 97.14(19)
C74 C75 Sc1 62.24(17)
C60 C76 C77 119.7(3)
C60 C76 C75 117.0(4)
C77 C76 C75 116.3(4)
C76 C77 C78 121.0(4)
C76 C77 C81 120.6(3)
C78 C77 C81 107.8(4)
C62 C78 C77 119.4(3)
C62 C78 C79 121.9(3)
C77 C78 C79 108.2(3)
C65 C79 C80 120.0(3)
C65 C79 C78 120.7(3)
C80 C79 C78 108.1(3)
C68 C80 C79 120.6(4)
C68 C80 C81 121.5(3)
C79 C80 C81 108.4(4)
C80 C81 C82 123.4(4)
C80 C81 C77 107.4(3)
C82 C81 C77 122.1(4)
C80 C81 Sc1 100.47(19)
C82 C81 Sc1 56.42(15)
C77 C81 Sc1 91.2(2)
C81 C82 C74 117.8(4)
C81 C82 C70 114.0(4)
C74 C82 C70 117.3(3)
C81 C82 Sc1 92.37(18)
C74 C82 Sc1 68.43(17)
C70 C82 Sc1 76.72(17)
C170 Sc3 C171 38.59(12)
C170 Sc3 C182 37.17(13)
C171 Sc3 C182 67.26(13)
C170 Sc3 S2A 162.21(10)
C171 Sc3 S2A 138.35(10)
C182 Sc3 S2A 154.25(9)
C170 Sc3 C174 63.59(12)
C171 Sc3 C174 74.43(13)
C182 Sc3 C174 34.94(11)
S2A Sc3 C174 133.93(9)
C170 Sc3 C172 66.01(11)
C171 Sc3 C172 35.01(11)
C182 Sc3 C172 77.06(11)
S2A Sc3 C172 121.58(8)
C174 Sc3 C172 62.35(11)
C170 Sc3 C173 74.79(12)
C171 Sc3 C173 61.33(12)
C182 Sc3 C173 63.51(11)
S2A Sc3 C173 120.94(8)
C174 Sc3 C173 34.73(10)
C172 Sc3 C173 33.51(11)
C170 Sc3 C169 34.77(11)
C171 Sc3 C169 58.61(10)
C182 Sc3 C169 61.57(11)
S2A Sc3 C169 128.14(8)
C174 Sc3 C169 94.88(11)
C172 Sc3 C169 93.16(10)
C173 Sc3 C169 109.29(10)
C170 Sc3 C150 58.23(12)
C171 Sc3 C150 34.32(12)
C182 Sc3 C150 94.69(11)
S2A Sc3 C150 110.03(8)
C174 Sc3 C150 108.69(11)
C172 Sc3 C150 58.84(11)
C173 Sc3 C150 91.41(10)
C169 Sc3 C150 54.00(9)
C170 Sc3 C149 55.32(12)
C171 Sc3 C149 54.97(11)
C182 Sc3 C149 89.97(11)
S2A Sc3 C149 107.44(7)
C174 Sc3 C149 118.60(11)
C172 Sc3 C149 87.01(10)
C173 Sc3 C149 116.27(10)
C169 Sc3 C149 31.38(10)
C150 Sc3 C149 30.74(8)
C170 Sc3 C181 57.04(11)
C171 Sc3 C181 94.02(11)
C182 Sc3 C181 30.46(10)
S2A Sc3 C181 126.66(7)
C174 Sc3 C181 54.32(10)
C172 Sc3 C181 107.40(10)
C173 Sc3 C181 88.53(10)
C169 Sc3 C181 62.87(10)
C150 Sc3 C181 112.64(10)
C149 Sc3 C181 94.06(9)
C120 Sc4 C142 38.04(11)
C120 Sc4 S2A 144.21(9)
C142 Sc4 S2A 176.90(9)
C120 Sc4 C143 65.30(11)
C142 Sc4 C143 36.97(11)
S2A Sc4 C143 143.31(8)
C120 Sc4 C119 36.19(12)
C142 Sc4 C119 64.71(11)
S2A Sc4 C119 116.08(8)
C143 Sc4 C119 99.20(10)
C120 Sc4 C121 36.60(12)
C142 Sc4 C121 64.84(11)
S2A Sc4 C121 118.22(8)
C143 Sc4 C121 71.19(10)
C119 Sc4 C121 58.45(12)
C120 Sc4 C141 64.65(11)
C142 Sc4 C141 36.50(11)
S2A Sc4 C141 140.49(8)
C143 Sc4 C141 59.16(11)
C119 Sc4 C141 70.85(10)
C121 Sc4 C141 98.84(10)
C120 Sc4 C144 73.10(11)
C142 Sc4 C144 62.11(11)
S2A Sc4 C144 119.59(7)
C143 Sc4 C144 31.88(10)
C119 Sc4 C144 108.66(10)
C121 Sc4 C144 57.74(11)
C141 Sc4 C144 90.77(10)
C120 Sc4 C122 61.56(12)
C142 Sc4 C122 72.83(12)
S2A Sc4 C122 110.01(8)
C143 Sc4 C122 58.00(10)
C119 Sc4 C122 89.58(11)
C121 Sc4 C122 31.33(11)
C141 Sc4 C122 108.85(10)
C144 Sc4 C122 31.89(10)
C120 Sc4 C140 72.24(12)
C142 Sc4 C140 61.68(11)
S2A Sc4 C140 115.95(7)
C143 Sc4 C140 90.81(11)
C119 Sc4 C140 57.31(11)
C121 Sc4 C140 108.24(11)
C141 Sc4 C140 31.89(10)
C144 Sc4 C140 121.87(10)
C122 Sc4 C140 131.57(10)
C120 Sc4 C118 61.35(11)
C142 Sc4 C118 72.63(11)
S2A Sc4 C118 106.41(7)
C143 Sc4 C118 109.05(10)
C119 Sc4 C118 31.73(11)
C121 Sc4 C118 89.96(11)
C141 Sc4 C118 57.58(10)
C144 Sc4 C118 132.05(10)
C122 Sc4 C118 120.66(10)
C140 Sc4 C118 31.19(10)
C120 Sc4 C164 90.18(10)
C142 Sc4 C164 53.56(10)
S2A Sc4 C164 124.86(6)
C143 Sc4 C164 30.63(9)
C119 Sc4 C164 116.83(9)
C121 Sc4 C164 101.82(10)
C141 Sc4 C164 52.52(9)
C144 Sc4 C164 53.61(9)
C122 Sc4 C164 84.80(9)
C140 Sc4 C164 81.46(9)
C118 Sc4 C164 110.07(9)
Sc3 S2A Sc4 115.25(4)
C134 Sc5 C155 44.74(16)
C134 Sc5 C135 39.85(14)
C155 Sc5 C135 72.61(17)
C134 Sc5 C133 37.10(13)
C155 Sc5 C133 68.40(15)
C135 Sc5 C133 64.86(14)
C134 Sc5 C156 69.32(16)
C155 Sc5 C156 36.67(13)
C135 Sc5 C156 74.23(16)
C133 Sc5 C156 102.25(16)
C134 Sc5 S2B 153.2(2)
C155 Sc5 S2B 150.5(2)
C135 Sc5 S2B 113.9(2)
C133 Sc5 S2B 141.1(2)
C156 Sc5 S2B 115.1(2)
C134 Sc5 C154 68.72(16)
C155 Sc5 C154 35.50(13)
C135 Sc5 C154 105.25(17)
C133 Sc5 C154 70.74(14)
C156 Sc5 C154 60.37(13)
S2B Sc5 C154 137.6(2)
C134 Sc5 C158 64.18(15)
C155 Sc5 C158 75.82(16)
C135 Sc5 C158 32.10(11)
C133 Sc5 C158 95.99(15)
C156 Sc5 C158 57.28(13)
S2B Sc5 C158 95.04(17)
C154 Sc5 C158 110.87(16)
C134 Sc5 C157 74.26(16)
C155 Sc5 C157 61.73(14)
C135 Sc5 C157 57.40(13)
C133 Sc5 C157 111.30(16)
C156 Sc5 C157 31.06(11)
S2B Sc5 C157 96.42(17)
C154 Sc5 C157 91.06(15)
C158 Sc5 C157 30.00(10)
C134 Sc5 C132 61.41(15)
C155 Sc5 C132 71.50(15)
C135 Sc5 C132 95.31(15)
C133 Sc5 C132 30.84(10)
C156 Sc5 C132 107.78(16)
S2B Sc5 C132 132.91(19)
C154 Sc5 C132 54.45(12)
C158 Sc5 C132 125.06(16)
C157 Sc5 C132 130.66(16)
C134 Sc5 C131 72.88(16)
C155 Sc5 C131 59.64(14)
C135 Sc5 C131 112.45(16)
C133 Sc5 C131 54.99(12)
C156 Sc5 C131 90.32(15)
S2B Sc5 C131 131.52(19)
C154 Sc5 C131 30.34(10)
C158 Sc5 C131 132.73(16)
C157 Sc5 C131 120.24(15)
C132 Sc5 C131 28.33(10)
C124 Sc6 C125 39.07(14)
C124 Sc6 C123 37.54(15)
C125 Sc6 C123 63.09(16)
C124 Sc6 S2B 154.7(2)
C125 Sc6 S2B 162.2(3)
C123 Sc6 S2B 134.6(2)
C124 Sc6 C126 65.99(16)
C125 Sc6 C126 35.51(14)
C123 Sc6 C126 97.73(17)
S2B Sc6 C126 127.5(2)
C124 Sc6 C108 59.61(16)
C125 Sc6 C108 35.60(14)
C123 Sc6 C108 57.97(15)
S2B Sc6 C108 143.9(2)
C126 Sc6 C108 61.16(15)
C124 Sc6 C146 33.82(14)
C125 Sc6 C146 63.15(16)
C123 Sc6 C146 61.18(15)
S2B Sc6 C146 123.8(2)
C126 Sc6 C146 72.05(15)
C108 Sc6 C146 92.20(16)
C124 Sc6 C107 59.80(16)
C125 Sc6 C107 60.28(16)
C123 Sc6 C107 34.57(13)
S2B Sc6 C107 130.9(2)
C126 Sc6 C107 92.97(17)
C108 Sc6 C107 33.93(13)
C146 Sc6 C107 91.55(16)
C124 Sc6 C148 70.73(16)
C125 Sc6 C148 59.32(15)
C123 Sc6 C148 108.27(17)
S2B Sc6 C148 108.9(2)
C126 Sc6 C148 32.46(11)
C108 Sc6 C148 91.79(16)
C146 Sc6 C148 56.85(13)
C107 Sc6 C148 119.37(17)
C124 Sc6 C147 57.69(16)
C125 Sc6 C147 68.33(16)
C123 Sc6 C147 91.26(16)
S2B Sc6 C147 108.8(2)
C126 Sc6 C147 56.92(13)
C108 Sc6 C147 103.80(16)
C146 Sc6 C147 30.99(11)
C107 Sc6 C147 117.21(16)
C148 Sc6 C147 30.00(10)
C124 Sc6 C122 58.55(15)
C125 Sc6 C122 91.95(17)
C123 Sc6 C122 30.05(12)
S2B Sc6 C122 105.86(19)
C126 Sc6 C122 124.33(17)
C108 Sc6 C122 86.07(16)
C146 Sc6 C122 65.25(14)
C107 Sc6 C122 55.69(13)
C148 Sc6 C122 121.93(17)
C147 Sc6 C122 94.89(15)
Sc6 S2B Sc5 113.7(2)
C110 C101 C102 118.2(3)
C110 C101 C106 116.8(3)
C102 C101 C106 119.7(3)
C113 C102 C103 117.2(3)
C113 C102 C101 118.3(3)
C103 C102 C101 119.4(3)
C116 C103 C104 115.7(3)
C116 C103 C102 119.8(3)
C104 C103 C102 118.7(3)
C105 C104 C103 121.9(3)
C105 C104 C119 108.8(3)
C103 C104 C119 123.4(3)
C105 C104 Sc4 75.54(17)
C103 C104 Sc4 110.04(17)
C119 C104 Sc4 58.60(14)
C104 C105 C106 121.3(3)
C104 C105 C121 109.1(3)
C106 C105 C121 122.9(3)
C104 C105 Sc4 75.34(16)
C106 C105 Sc4 108.89(17)
C121 C105 Sc4 58.51(14)
C107 C106 C105 115.6(3)
C107 C106 C101 120.2(3)
C105 C106 C101 118.9(3)
C106 C107 C123 121.7(3)
C106 C107 C108 120.6(3)
C123 C107 C108 106.6(3)
C106 C107 Sc6 97.60(19)
C123 C107 Sc6 66.04(18)
C108 C107 Sc6 71.16(19)
C109 C108 C125 120.9(3)
C109 C108 C107 119.6(3)
C125 C108 C107 109.4(3)
C109 C108 Sc6 102.0(2)
C125 C108 Sc6 60.32(18)
C107 C108 Sc6 74.91(19)
C108 C109 C128 119.5(3)
C108 C109 C110 120.4(3)
C128 C109 C110 110.0(3)
C101 C110 C109 121.3(3)
C101 C110 C111 122.0(3)
C109 C110 C111 106.2(3)
C112 C111 C110 119.3(3)
C112 C111 C129 120.5(3)
C110 C111 C129 108.0(3)
C111 C112 C113 119.6(3)
C111 C112 C132 120.1(3)
C113 C112 C132 108.4(3)
C102 C113 C112 122.4(3)
C102 C113 C114 121.5(3)
C112 C113 C114 105.7(3)
C115 C114 C133 120.0(3)
C115 C114 C113 119.5(3)
C133 C114 C113 109.4(3)
C114 C115 C136 119.5(3)
C114 C115 C116 119.5(3)
C136 C115 C116 111.3(3)
C103 C116 C115 121.2(3)
C103 C116 C117 122.0(3)
C115 C116 C117 105.3(3)
C118 C117 C137 120.3(3)
C118 C117 C116 121.4(3)
C137 C117 C116 108.0(3)
C117 C118 C119 116.7(3)
C117 C118 C140 120.5(3)
C119 C118 C140 116.1(3)
C117 C118 Sc4 111.29(17)
C119 C118 Sc4 61.25(15)
C140 C118 Sc4 73.24(16)
C104 C119 C118 119.5(3)
C104 C119 C120 107.3(3)
C118 C119 C120 125.3(3)
C104 C119 Sc4 90.92(17)
C118 C119 Sc4 87.02(17)
C120 C119 Sc4 64.51(15)
C142 C120 C119 118.2(3)
C142 C120 C121 117.5(3)
C119 C120 C121 107.8(3)
C142 C120 Sc4 70.99(15)
C119 C120 Sc4 79.29(16)
C121 C120 Sc4 79.00(16)
C122 C121 C105 119.7(3)
C122 C121 C120 125.2(3)
C105 C121 C120 106.3(3)
C122 C121 Sc4 85.82(17)
C105 C121 Sc4 90.88(16)
C120 C121 Sc4 64.40(15)
C123 C122 C121 117.0(3)
C123 C122 C144 119.0(3)
C121 C122 C144 117.5(3)
C123 C122 Sc4 110.72(18)
C121 C122 Sc4 62.85(15)
C144 C122 Sc4 73.19(15)
C123 C122 Sc6 55.81(16)
C121 C122 Sc6 102.23(19)
C144 C122 Sc6 87.63(19)
Sc4 C122 Sc6 57.37(9)
C122 C123 C124 120.9(3)
C122 C123 C107 121.9(3)
C124 C123 C107 107.3(3)
C122 C123 Sc6 94.1(2)
C124 C123 Sc6 63.20(18)
C107 C123 Sc6 79.39(19)
C146 C124 C125 120.4(3)
C146 C124 C123 120.1(3)
C125 C124 C123 109.7(3)
C146 C124 Sc6 87.1(2)
C125 C124 Sc6 71.55(19)
C123 C124 Sc6 79.3(2)
C126 C125 C124 121.9(3)
C126 C125 C108 120.8(3)
C124 C125 C108 106.4(3)
C126 C125 Sc6 83.0(2)
C124 C125 Sc6 69.38(19)
C108 C125 Sc6 84.1(2)
C125 C126 C148 116.5(3)
C125 C126 C127 118.5(3)
C148 C126 C127 119.3(3)
C125 C126 Sc6 61.44(17)
C148 C126 Sc6 84.20(18)
C127 C126 Sc6 100.72(19)
C128 C127 C151 116.4(3)
C128 C127 C126 117.6(3)
C151 C127 C126 120.4(3)
C127 C128 C109 121.6(3)
C127 C128 C129 122.1(3)
C109 C128 C129 106.2(3)
C130 C129 C128 120.2(3)
C130 C129 C111 119.2(3)
C128 C129 C111 108.7(3)
C129 C130 C152 119.6(3)
C129 C130 C131 120.0(3)
C152 C130 C131 108.8(3)
C132 C131 C154 118.4(3)
C132 C131 C130 120.8(3)
C154 C131 C130 109.3(3)
C132 C131 Sc5 74.15(17)
C154 C131 Sc5 59.33(15)
C130 C131 Sc5 105.37(18)
C131 C132 C133 120.2(3)
C131 C132 C112 119.3(3)
C133 C132 C112 109.3(3)
C131 C132 Sc5 77.52(17)
C133 C132 Sc5 57.82(15)
C112 C132 Sc5 104.30(19)
C134 C133 C132 122.5(3)
C134 C133 C114 120.7(3)
C132 C133 C114 106.1(2)
C134 C133 Sc5 51.68(15)
C132 C133 Sc5 91.34(18)
C114 C133 Sc5 99.81(18)
C133 C134 C155 116.6(3)
C133 C134 C135 119.0(3)
C155 C134 C135 119.7(3)
C133 C134 Sc5 91.2(2)
C155 C134 Sc5 70.58(19)
C135 C134 Sc5 86.7(2)
C136 C135 C158 117.2(3)
C136 C135 C134 116.4(3)
C158 C135 C134 120.8(3)
C136 C135 Sc5 104.1(2)
C158 C135 Sc5 90.50(19)
C134 C135 Sc5 53.46(16)
C135 C136 C115 123.2(3)
C135 C136 C137 121.6(3)
C115 C136 C137 104.7(3)
C138 C137 C117 119.7(3)
C138 C137 C136 119.8(3)
C117 C137 C136 110.1(3)
C137 C138 C159 120.0(3)
C137 C138 C139 121.7(3)
C159 C138 C139 108.0(3)
C140 C139 C138 119.9(3)
C140 C139 C161 121.8(3)
C138 C139 C161 108.2(3)
C139 C140 C141 117.0(3)
C139 C140 C118 117.8(3)
C141 C140 C118 118.8(3)
C139 C140 Sc4 109.19(18)
C141 C140 Sc4 62.43(14)
C118 C140 Sc4 75.57(16)
C140 C141 C163 120.2(3)
C140 C141 C142 124.2(3)
C163 C141 C142 106.4(3)
C140 C141 Sc4 85.68(16)
C163 C141 Sc4 90.00(15)
C142 C141 Sc4 64.34(14)
C120 C142 C141 117.3(3)
C120 C142 C143 117.5(3)
C141 C142 C143 108.1(2)
C120 C142 Sc4 70.97(16)
C141 C142 Sc4 79.16(15)
C143 C142 Sc4 78.27(15)
C144 C143 C164 120.7(3)
C144 C143 C142 124.1(3)
C164 C143 C142 106.4(3)
C144 C143 Sc4 85.04(17)
C164 C143 Sc4 90.80(16)
C142 C143 Sc4 64.76(15)
C145 C144 C143 116.5(3)
C145 C144 C122 118.6(3)
C143 C144 C122 118.2(3)
C145 C144 Sc4 108.24(18)
C143 C144 Sc4 63.08(15)
C122 C144 Sc4 74.92(16)
C144 C145 C166 123.2(3)
C144 C145 C146 121.0(3)
C166 C145 C146 107.0(3)
C124 C146 C147 119.3(3)
C124 C146 C145 120.3(3)
C147 C146 C145 109.0(3)
C124 C146 Sc6 59.07(18)
C147 C146 Sc6 85.36(19)
C145 C146 Sc6 94.5(2)
C148 C147 C146 121.6(3)
C148 C147 C167 121.6(3)
C146 C147 C167 107.1(3)
C148 C147 Sc6 73.34(18)
C146 C147 Sc6 63.65(18)
C167 C147 Sc6 105.68(19)
C147 C148 C149 116.3(3)
C147 C148 C126 119.7(3)
C149 C148 C126 118.7(3)
C147 C148 Sc6 76.65(18)
C149 C148 Sc6 109.73(18)
C126 C148 Sc6 63.34(17)
C150 C149 C148 122.5(3)
C150 C149 C169 109.0(3)
C148 C149 C169 123.1(2)
C150 C149 Sc3 69.56(15)
C148 C149 Sc3 109.80(16)
C169 C149 Sc3 65.77(15)
C149 C150 C151 120.9(3)
C149 C150 C171 108.5(3)
C151 C150 C171 124.3(3)
C149 C150 Sc3 79.70(15)
C151 C150 Sc3 102.89(17)
C171 C150 Sc3 60.68(14)
C152 C151 C150 114.9(3)
C152 C151 C127 120.9(3)
C150 C151 C127 118.3(3)
C151 C152 C130 120.7(3)
C151 C152 C153 120.8(3)
C130 C152 C153 107.1(3)
C172 C153 C152 122.5(3)
C172 C153 C154 121.7(3)
C152 C153 C154 107.9(3)
C155 C154 C131 122.5(3)
C155 C154 C153 120.3(3)
C131 C154 C153 106.6(3)
C155 C154 Sc5 52.51(16)
C131 C154 Sc5 90.33(19)
C153 C154 Sc5 99.67(18)
C154 C155 C156 117.2(3)
C154 C155 C134 119.4(3)
C156 C155 C134 117.5(3)
C154 C155 Sc5 92.0(2)
C156 C155 Sc5 89.5(2)
C134 C155 Sc5 64.68(18)
C157 C156 C155 123.2(3)
C157 C156 C173 107.7(3)
C155 C156 C173 121.3(3)
C157 C156 Sc5 88.78(19)
C155 C156 Sc5 53.87(16)
C173 C156 Sc5 104.9(2)
C158 C157 C156 120.9(3)
C158 C157 C175 121.9(3)
C156 C157 C175 109.3(3)
C158 C157 Sc5 74.00(17)
C156 C157 Sc5 60.17(16)
C175 C157 Sc5 112.29(18)
C159 C158 C157 116.6(3)
C159 C158 C135 119.9(3)
C157 C158 C135 118.0(3)
C159 C158 Sc5 116.92(19)
C157 C158 Sc5 75.99(17)
C135 C158 Sc5 57.40(16)
C158 C159 C138 121.1(3)
C158 C159 C160 121.2(3)
C138 C159 C160 108.2(3)
C176 C160 C161 120.3(3)
C176 C160 C159 121.1(3)
C161 C160 C159 108.6(3)
C162 C161 C160 120.5(3)
C162 C161 C139 121.8(3)
C160 C161 C139 106.8(3)
C161 C162 C178 119.1(3)
C161 C162 C163 116.4(3)
C178 C162 C163 117.2(3)
C164 C163 C162 122.0(3)
C164 C163 C141 108.9(2)
C162 C163 C141 122.0(3)
C164 C163 Sc4 75.14(15)
C162 C163 Sc4 107.64(16)
C141 C163 Sc4 59.06(13)
C163 C164 C143 109.5(3)
C163 C164 C165 120.9(3)
C143 C164 C165 121.9(3)
C163 C164 Sc4 75.47(15)
C143 C164 Sc4 58.57(14)
C165 C164 Sc4 107.16(16)
C166 C165 C179 119.0(3)
C166 C165 C164 116.1(2)
C179 C165 C164 117.1(3)
C165 C166 C167 120.8(3)
C165 C166 C145 120.9(3)
C167 C166 C145 107.5(3)
C168 C167 C166 120.1(3)
C168 C167 C147 121.5(3)
C166 C167 C147 108.9(3)
C167 C168 C180 119.3(3)
C167 C168 C169 117.4(3)
C180 C168 C169 116.4(3)
C149 C169 C168 119.5(3)
C149 C169 C170 109.4(3)
C168 C169 C170 124.4(3)
C149 C169 Sc3 82.85(15)
C168 C169 Sc3 98.20(16)
C170 C169 Sc3 62.06(14)
C169 C170 C182 117.8(3)
C169 C170 C171 106.6(3)
C182 C170 C171 119.9(3)
C169 C170 Sc3 83.17(16)
C182 C170 Sc3 75.00(16)
C171 C170 Sc3 72.27(15)
C172 C171 C150 117.7(3)
C172 C171 C170 122.1(3)
C150 C171 C170 106.5(3)
C172 C171 Sc3 79.09(17)
C150 C171 Sc3 85.00(15)
C170 C171 Sc3 69.14(15)
C153 C172 C173 117.1(3)
C153 C172 C171 117.5(3)
C173 C172 C171 117.3(3)
C153 C172 Sc3 101.97(18)
C173 C172 Sc3 74.79(16)
C171 C172 Sc3 65.90(15)
C172 C173 C156 121.3(3)
C172 C173 C174 121.9(3)
C156 C173 C174 107.6(3)
C172 C173 Sc3 71.70(16)
C156 C173 Sc3 99.59(16)
C174 C173 Sc3 70.89(15)
C182 C174 C175 121.3(3)
C182 C174 C173 121.6(3)
C175 C174 C173 106.8(3)
C182 C174 Sc3 68.24(15)
C175 C174 Sc3 98.19(16)
C173 C174 Sc3 74.38(15)
C176 C175 C157 121.0(3)
C176 C175 C174 122.5(3)
C157 C175 C174 108.6(3)
C160 C176 C175 117.5(3)
C160 C176 C177 118.7(3)
C175 C176 C177 117.0(3)
C178 C177 C176 120.7(3)
C178 C177 C181 109.0(3)
C176 C177 C181 120.3(3)
C162 C178 C177 120.2(3)
C162 C178 C179 121.1(3)
C177 C178 C179 107.8(3)
C180 C179 C165 119.8(3)
C180 C179 C178 107.9(3)
C165 C179 C178 121.6(3)
C168 C180 C179 120.6(3)
C168 C180 C181 120.3(3)
C179 C180 C181 108.5(3)
C182 C181 C177 123.3(3)
C182 C181 C180 122.8(3)
C177 C181 C180 106.7(3)
C182 C181 Sc3 55.56(14)
C177 C181 Sc3 100.94(17)
C180 C181 Sc3 91.71(16)
C181 C182 C174 115.4(3)
C181 C182 C170 117.2(3)
C174 C182 C170 117.2(3)
C181 C182 Sc3 93.98(16)
C174 C182 Sc3 76.82(16)
C170 C182 Sc3 67.83(15)
N3 Ni1 N1 176.35(7)
N3 Ni1 N4 90.08(7)
N1 Ni1 N4 89.80(7)
N3 Ni1 N2 89.93(7)
N1 Ni1 N2 90.01(7)
N4 Ni1 N2 177.23(7)
C204 N1 C201 104.05(15)
C204 N1 Ni1 127.56(13)
C201 N1 Ni1 128.27(13)
C206 N2 C209 104.59(16)
C206 N2 Ni1 127.78(13)
C209 N2 Ni1 127.60(13)
C211 N3 C214 104.13(16)
C211 N3 Ni1 128.19(13)
C214 N3 Ni1 127.66(14)
C216 N4 C219 104.56(16)
C216 N4 Ni1 127.71(14)
C219 N4 Ni1 127.72(13)
C220 C201 N1 124.70(17)
C220 C201 C202 123.63(18)
N1 C201 C202 111.66(16)
C203 C202 C201 106.49(18)
C203 C202 C221 127.74(18)
C201 C202 C221 125.50(18)
C202 C203 C204 106.25(17)
C202 C203 C223 128.96(19)
C204 C203 C223 124.59(18)
C205 C204 N1 125.28(18)
C205 C204 C203 123.15(17)
N1 C204 C203 111.53(16)
C206 C205 C204 124.31(18)
N2 C206 C205 124.98(17)
N2 C206 C207 111.27(17)
C205 C206 C207 123.71(18)
C208 C207 C206 106.39(17)
C208 C207 C225 128.78(19)
C206 C207 C225 124.76(18)
C207 C208 C209 106.59(17)
C207 C208 C227 128.63(18)
C209 C208 C227 124.71(18)
C210 C209 N2 124.97(18)
C210 C209 C208 123.85(18)
N2 C209 C208 111.15(17)
C209 C210 C211 124.46(18)
C210 C211 N3 124.80(18)
C210 C211 C212 123.67(18)
N3 C211 C212 111.51(17)
C213 C212 C211 106.25(18)
C213 C212 C229 129.09(19)
C211 C212 C229 124.56(18)
C212 C213 C214 106.42(17)
C212 C213 C231 128.9(2)
C214 C213 C231 124.52(18)
C215 C214 N3 125.02(18)
C215 C214 C213 123.28(18)
N3 C214 C213 111.67(17)
C216 C215 C214 124.48(18)
C215 C216 N4 124.94(18)
C215 C216 C217 123.66(18)
N4 C216 C217 111.37(17)
C218 C217 C216 106.33(17)
C218 C217 C233 129.08(19)
C216 C217 C233 124.54(19)
C217 C218 C219 106.23(17)
C217 C218 C235 129.42(18)
C219 C218 C235 124.33(18)
N4 C219 C220 125.25(18)
N4 C219 C218 111.51(17)
C220 C219 C218 123.23(18)
C219 C220 C201 124.20(18)
C202 C221 C222 111.60(18)
C203 C223 C224 111.90(18)
C207 C225 C226 113.0(2)
C208 C227 C228 112.64(19)
C212 C229 C230 113.18(18)
C213 C231 C232 112.73(18)
C217 C233 C234 113.0(2)
C218 C235 C236 112.9(2)
N7 Ni2 N5 176.45(7)
N7 Ni2 N8 89.79(7)
N5 Ni2 N8 90.14(7)
N7 Ni2 N6 90.05(7)
N5 Ni2 N6 89.87(7)
N8 Ni2 N6 177.50(7)
C256 N5 C239 104.17(15)
C256 N5 Ni2 127.81(13)
C239 N5 Ni2 127.95(13)
C244 N6 C241 104.55(16)
C244 N6 Ni2 127.73(13)
C241 N6 Ni2 127.72(13)
C246 N7 C249 104.09(16)
C246 N7 Ni2 127.73(14)
C249 N7 Ni2 128.12(14)
C254 N8 C251 104.78(16)
C254 N8 Ni2 127.48(13)
C251 N8 Ni2 127.70(14)
C238 C237 C256 106.35(18)
C238 C237 C257 128.94(19)
C256 C237 C257 124.52(18)
C237 C238 C239 106.14(17)
C237 C238 C259 128.26(19)
C239 C238 C259 125.42(18)
C240 C239 N5 125.06(18)
C240 C239 C238 123.26(17)
N5 C239 C238 111.65(17)
C241 C240 C239 124.49(18)
C240 C241 N6 124.89(17)
C240 C241 C242 123.88(18)
N6 C241 C242 111.21(17)
C243 C242 C241 106.32(17)
C243 C242 C261 129.37(19)
C241 C242 C261 124.27(19)
C242 C243 C244 106.33(17)
C242 C243 C263 129.10(19)
C244 C243 C263 124.50(19)
N6 C244 C245 124.78(18)
N6 C244 C243 111.59(17)
C245 C244 C243 123.59(18)
C246 C245 C244 124.24(18)
C245 C246 N7 125.32(18)
C245 C246 C247 122.97(18)
N7 C246 C247 111.65(17)
C248 C247 C246 106.45(19)
C248 C247 C265 128.7(2)
C246 C247 C265 124.82(19)
C247 C248 C249 106.10(18)
C247 C248 C267 128.5(2)
C249 C248 C267 125.23(19)
C250 C249 N7 125.09(19)
C250 C249 C248 123.25(18)
N7 C249 C248 111.66(17)
C251 C250 C249 123.91(18)
N8 C251 C250 125.31(18)
N8 C251 C252 111.06(17)
C250 C251 C252 123.59(18)
C253 C252 C251 106.58(17)
C253 C252 C269 128.67(19)
C251 C252 C269 124.66(19)
C252 C253 C254 106.09(17)
C252 C253 C271 129.19(19)
C254 C253 C271 124.66(19)
N8 C254 C255 125.26(18)
N8 C254 C253 111.48(17)
C255 C254 C253 123.24(18)
C254 C255 C256 124.13(18)
N5 C256 C255 125.15(18)
N5 C256 C237 111.68(16)
C255 C256 C237 123.15(18)
C237 C257 C258 111.91(19)
C238 C259 C260 111.64(18)
C242 C261 C262 112.88(19)
C243 C263 C264 113.2(2)
C247 C265 C266 113.6(2)
C248 C267 C268 112.58(18)
C252 C269 C270 112.7(2)
C253 C271 C272 113.5(2)
C274 C273 C278 120.1(5)
C275 C274 C273 120.1(4)
C274 C275 C276 119.1(4)
C275 C276 C277 120.9(4)
C278 C277 C276 120.2(3)
C277 C278 C273 119.5(4)
C280 C279 C284 115.9(4)
C281 C280 C279 120.0
C282 C281 C280 120.0
C281 C282 C283 120.0
C282 C283 C284 118.2(3)
C283 C284 C279 125.7(5)
C290 C285 C286 120.5(3)
C285 C286 C287 119.9(3)
C288 C287 C286 120.1(3)
C289 C288 C287 119.9(3)
C288 C289 C290 120.1(3)
C285 C290 C289 119.6(3)
C296 C291 C292 120.3(3)
C291 C292 C293 120.2(3)
C294 C293 C292 120.0(3)
C293 C294 C295 119.6(3)
C296 C295 C294 120.1(3)
C291 C296 C295 119.8(3)

loop_
_geom_bond_atom_site_label_1
_geom_bond_atom_site_label_2
_geom_bond_distance
Sc1 C74 2.230(3)
Sc1 C73 2.293(3)
Sc1 C82 2.311(3)
Sc1 S1 2.3524(8)
Sc1 C70 2.429(3)
Sc1 C72 2.472(3)
Sc1 C75 2.500(3)
Sc1 C71 2.508(3)
Sc1 C56 2.595(3)
Sc1 C57 2.735(3)
Sc1 C81 2.771(3)
Sc2 C42 2.212(3)
Sc2 C20 2.226(3)
Sc2 C41 2.375(3)
Sc2 C43 2.377(3)
Sc2 S1 2.3905(8)
Sc2 C19 2.440(3)
Sc2 C21 2.456(3)
Sc2 C40 2.665(3)
Sc2 C44 2.694(3)
Sc2 C18 2.718(3)
Sc2 C64 2.732(3)
Sc2 C63 2.741(3)
C1 C10 1.414(5)
C1 C2 1.454(7)
C1 C6 1.471(5)
C2 C13 1.405(6)
C2 C3 1.465(5)
C3 C16 1.397(7)
C3 C4 1.420(6)
C4 C5 1.384(7)
C4 C19 1.454(5)
C5 C6 1.431(6)
C5 C21 1.455(5)
C6 C7 1.392(7)
C7 C23 1.436(6)
C7 C8 1.449(6)
C8 C9 1.365(5)
C8 C25 1.422(7)
C9 C28 1.441(6)
C9 C10 1.443(6)
C10 C11 1.436(5)
C11 C12 1.383(5)
C11 C29 1.443(5)
C12 C13 1.431(5)
C12 C32 1.457(5)
C13 C14 1.441(6)
C14 C15 1.376(5)
C14 C33 1.432(5)
C15 C36 1.404(7)
C15 C16 1.438(6)
C16 C17 1.442(6)
C17 C18 1.413(5)
C17 C37 1.431(7)
C18 C19 1.423(6)
C18 C40 1.462(5)
C19 C20 1.439(6)
C20 C42 1.440(5)
C20 C21 1.448(6)
C21 C22 1.425(7)
C22 C23 1.412(6)
C22 C44 1.469(5)
C23 C24 1.453(7)
C24 C46 1.369(7)
C24 C25 1.441(5)
C25 C26 1.419(7)
C26 C48 1.455(6)
C26 C27 1.471(5)
C27 C28 1.408(5)
C27 C51 1.444(6)
C28 C29 1.440(5)
C29 C30 1.381(5)
C30 C52 1.434(4)
C30 C31 1.451(4)
C31 C32 1.380(4)
C31 C54 1.427(4)
C32 C33 1.436(4)
C33 C34 1.427(5)
C34 C55 1.458(5)
C34 C35 1.471(4)
C35 C36 1.410(6)
C35 C58 1.448(6)
C36 C37 1.440(5)
C37 C38 1.381(7)
C38 C59 1.415(7)
C38 C39 1.441(5)
C39 C40 1.416(5)
C39 C61 1.442(6)
C40 C41 1.456(4)
C41 C63 1.441(4)
C41 C42 1.452(5)
C42 C43 1.452(5)
C43 C64 1.435(4)
C43 C44 1.465(5)
C44 C45 1.408(6)
C45 C46 1.445(5)
C45 C66 1.447(6)
C46 C47 1.419(7)
C47 C48 1.416(5)
C47 C67 1.455(6)
C48 C49 1.408(7)
C49 C50 1.427(5)
C49 C69 1.438(6)
C50 C71 1.426(6)
C50 C51 1.431(5)
C51 C52 1.426(4)
C52 C53 1.436(5)
C53 C72 1.415(4)
C53 C54 1.457(5)
C54 C55 1.412(4)
C55 C56 1.437(5)
C56 C73 1.432(6)
C56 C57 1.439(5)
C57 C58 1.413(7)
C57 C75 1.430(6)
C58 C59 1.422(4)
C59 C60 1.432(6)
C60 C76 1.403(6)
C60 C61 1.448(4)
C61 C62 1.414(5)
C62 C78 1.416(5)
C62 C63 1.432(4)
C63 C64 1.427(4)
C64 C65 1.433(4)
C65 C66 1.414(5)
C65 C79 1.420(5)
C66 C67 1.438(5)
C67 C68 1.395(7)
C68 C80 1.423(6)
C68 C69 1.431(5)
C69 C70 1.429(7)
C70 C82 1.449(7)
C70 C71 1.459(5)
C71 C72 1.433(6)
C72 C73 1.455(6)
C73 C74 1.472(5)
C74 C82 1.445(7)
C74 C75 1.446(7)
C75 C76 1.437(4)
C76 C77 1.411(6)
C77 C78 1.433(5)
C77 C81 1.453(6)
C78 C79 1.436(5)
C79 C80 1.432(4)
C80 C81 1.435(7)
C81 C82 1.437(5)
Sc3 C170 2.233(3)
Sc3 C171 2.276(3)
Sc3 C182 2.329(3)
Sc3 S2A 2.3559(9)
Sc3 C174 2.441(3)
Sc3 C172 2.448(3)
Sc3 C173 2.488(3)
Sc3 C169 2.509(3)
Sc3 C150 2.600(3)
Sc3 C149 2.730(3)
Sc3 C181 2.817(3)
Sc4 C120 2.214(3)
Sc4 C142 2.215(3)
Sc4 S2A 2.3817(9)
Sc4 C143 2.397(3)
Sc4 C119 2.410(3)
Sc4 C121 2.410(3)
Sc4 C141 2.413(3)
Sc4 C144 2.678(3)
Sc4 C122 2.702(3)
Sc4 C140 2.714(3)
Sc4 C118 2.745(3)
Sc4 C164 2.809(3)
Sc5 C134 1.853(4)
Sc5 C155 1.933(4)
Sc5 C135 2.303(5)
Sc5 C133 2.361(4)
Sc5 C156 2.394(4)
Sc5 S2B 2.395(6)
Sc5 C154 2.435(4)
Sc5 C158 2.733(5)
Sc5 C157 2.759(5)
Sc5 C132 2.789(5)
Sc5 C131 2.831(5)
Sc6 C124 2.109(4)
Sc6 C125 2.138(4)
Sc6 C123 2.321(5)
Sc6 S2B 2.347(6)
Sc6 C126 2.416(5)
Sc6 C108 2.447(5)
Sc6 C146 2.456(5)
Sc6 C107 2.497(5)
Sc6 C148 2.689(5)
Sc6 C147 2.731(5)
Sc6 C122 2.799(5)
C101 C110 1.412(5)
C101 C102 1.469(5)
C101 C106 1.471(5)
C102 C113 1.403(5)
C102 C103 1.468(4)
C103 C116 1.394(5)
C103 C104 1.430(5)
C104 C105 1.420(5)
C104 C119 1.432(4)
C105 C106 1.425(5)
C105 C121 1.439(5)
C106 C107 1.393(5)
C107 C123 1.441(5)
C107 C108 1.443(5)
C108 C109 1.367(5)
C108 C125 1.432(5)
C109 C128 1.431(5)
C109 C110 1.439(5)
C110 C111 1.442(5)
C111 C112 1.386(4)
C111 C129 1.446(5)
C112 C113 1.434(5)
C112 C132 1.443(4)
C113 C114 1.464(4)
C114 C115 1.370(4)
C114 C133 1.441(4)
C115 C136 1.434(4)
C115 C116 1.444(4)
C116 C117 1.460(5)
C117 C118 1.409(5)
C117 C137 1.427(5)
C118 C119 1.446(5)
C118 C140 1.468(5)
C119 C120 1.449(5)
C120 C142 1.443(4)
C120 C121 1.464(5)
C121 C122 1.409(5)
C122 C123 1.406(5)
C122 C144 1.478(5)
C123 C124 1.440(5)
C124 C146 1.368(5)
C124 C125 1.420(5)
C125 C126 1.414(5)
C126 C148 1.451(4)
C126 C127 1.474(4)
C127 C128 1.420(5)
C127 C151 1.456(5)
C128 C129 1.437(5)
C129 C130 1.382(5)
C130 C152 1.430(4)
C130 C131 1.446(4)
C131 C132 1.376(4)
C131 C154 1.430(4)
C132 C133 1.430(4)
C133 C134 1.425(4)
C134 C155 1.443(4)
C134 C135 1.478(4)
C135 C136 1.407(5)
C135 C158 1.453(4)
C136 C137 1.449(5)
C137 C138 1.370(5)
C138 C159 1.418(5)
C138 C139 1.451(5)
C139 C140 1.410(5)
C139 C161 1.450(4)
C140 C141 1.438(4)
C141 C163 1.447(4)
C141 C142 1.461(4)
C142 C143 1.473(5)
C143 C144 1.420(5)
C143 C164 1.431(4)
C144 C145 1.389(5)
C145 C166 1.437(4)
C145 C146 1.456(5)
C146 C147 1.411(5)
C147 C148 1.404(4)
C147 C167 1.444(4)
C148 C149 1.423(5)
C149 C150 1.418(4)
C149 C169 1.433(4)
C150 C151 1.436(4)
C150 C171 1.472(5)
C151 C152 1.408(4)
C152 C153 1.467(5)
C153 C172 1.411(4)
C153 C154 1.476(5)
C154 C155 1.415(4)
C155 C156 1.430(4)
C156 C157 1.424(4)
C156 C173 1.457(5)
C157 C158 1.422(4)
C157 C175 1.431(4)
C158 C159 1.414(4)
C159 C160 1.447(4)
C160 C176 1.413(5)
C160 C161 1.439(5)
C161 C162 1.412(5)
C162 C178 1.421(4)
C162 C163 1.437(4)
C163 C164 1.426(4)
C164 C165 1.437(4)
C165 C166 1.407(4)
C165 C179 1.431(4)
C166 C167 1.434(4)
C167 C168 1.414(4)
C168 C180 1.417(4)
C168 C169 1.437(4)
C169 C170 1.441(5)
C170 C182 1.456(5)
C170 C171 1.490(5)
C171 C172 1.430(5)
C172 C173 1.423(5)
C173 C174 1.472(4)
C174 C182 1.436(5)
C174 C175 1.443(5)
C175 C176 1.414(4)
C176 C177 1.430(5)
C177 C178 1.427(4)
C177 C181 1.440(4)
C178 C179 1.442(4)
C179 C180 1.430(4)
C180 C181 1.450(4)
C181 C182 1.431(4)
Ni1 N3 1.9596(17)
Ni1 N1 1.9618(16)
Ni1 N4 1.9755(17)
Ni1 N2 1.9785(16)
N1 C204 1.382(2)
N1 C201 1.383(2)
N2 C206 1.374(2)
N2 C209 1.381(2)
N3 C211 1.382(3)
N3 C214 1.383(2)
N4 C216 1.375(2)
N4 C219 1.378(3)
C201 C220 1.382(3)
C201 C202 1.439(3)
C202 C203 1.367(3)
C202 C221 1.500(3)
C203 C204 1.445(3)
C203 C223 1.498(3)
C204 C205 1.379(3)
C205 C206 1.375(3)
C206 C207 1.448(3)
C207 C208 1.359(3)
C207 C225 1.502(3)
C208 C209 1.444(3)
C208 C227 1.505(3)
C209 C210 1.377(3)
C210 C211 1.380(3)
C211 C212 1.448(3)
C212 C213 1.368(3)
C212 C229 1.498(3)
C213 C214 1.442(3)
C213 C231 1.496(3)
C214 C215 1.379(3)
C215 C216 1.374(3)
C216 C217 1.450(3)
C217 C218 1.366(3)
C217 C233 1.503(3)
C218 C219 1.446(3)
C218 C235 1.503(3)
C219 C220 1.377(3)
C221 C222 1.534(3)
C223 C224 1.535(3)
C225 C226 1.536(4)
C227 C228 1.535(4)
C229 C230 1.534(3)
C231 C232 1.531(3)
C233 C234 1.531(4)
C235 C236 1.534(3)
Ni2 N7 1.9570(17)
Ni2 N5 1.9612(16)
Ni2 N8 1.9766(17)
Ni2 N6 1.9785(17)
N5 C256 1.378(2)
N5 C239 1.382(2)
N6 C244 1.375(3)
N6 C241 1.380(2)
N7 C246 1.380(3)
N7 C249 1.382(2)
N8 C254 1.375(3)
N8 C251 1.375(2)
C237 C238 1.370(3)
C237 C256 1.444(3)
C237 C257 1.493(3)
C238 C239 1.445(3)
C238 C259 1.499(3)
C239 C240 1.377(3)
C240 C241 1.375(3)
C241 C242 1.450(3)
C242 C243 1.365(3)
C242 C261 1.499(3)
C243 C244 1.446(3)
C243 C263 1.507(3)
C244 C245 1.381(3)
C245 C246 1.377(3)
C246 C247 1.445(3)
C247 C248 1.367(3)
C247 C265 1.494(3)
C248 C249 1.448(3)
C248 C267 1.497(3)
C249 C250 1.378(3)
C250 C251 1.377(3)
C251 C252 1.454(3)
C252 C253 1.361(3)
C252 C269 1.503(3)
C253 C254 1.452(3)
C253 C271 1.505(3)
C254 C255 1.379(3)
C255 C256 1.381(3)
C257 C258 1.530(3)
C259 C260 1.535(3)
C261 C262 1.528(3)
C263 C264 1.530(4)
C265 C266 1.533(4)
C267 C268 1.527(4)
C269 C270 1.528(4)
C271 C272 1.530(4)
C273 C274 1.387(7)
C273 C278 1.392(7)
C274 C275 1.379(6)
C275 C276 1.379(5)
C276 C277 1.382(6)
C277 C278 1.365(7)
C279 C280 1.3900
C279 C284 1.405(9)
C280 C281 1.3900
C281 C282 1.3900
C282 C283 1.3900
C283 C284 1.300(9)
C285 C290 1.380(4)
C285 C286 1.381(5)
C286 C287 1.386(5)
C287 C288 1.384(4)
C288 C289 1.385(4)
C289 C290 1.393(4)
C291 C296 1.378(5)
C291 C292 1.384(4)
C292 C293 1.392(4)
C293 C294 1.373(4)
C294 C295 1.404(5)
C295 C296 1.387(6)
